data_1569016
loop_
_publ_author_name
'Benner, Florian'
'La Droitte, L&#xe9;o'
'Cador, Olivier'
'Le Guennic, Boris'
'Demir, Selvan'

_publ_section_title
;
 Magnetic hysteresis and large coercivity in bisbenzimidazole
 radical-bridged dilanthanide complexes.
;
_journal_issue 21
_journal_name_full 'Chemical science'
_journal_page_first 5577
_journal_page_last 5592
_journal_paper_doi 10.1039/d3sc01562a
_journal_volume 14
_journal_year 2023
_chemical_formula_moiety 'C54 H68 Gd2 N4, C18 H36 K N2 O6, 3(C4 H8 O)'
_chemical_formula_sum 'C84 H128 Gd2 K N6 O9'
_chemical_formula_weight 1719.52
_space_group_crystal_system triclinic
_space_group_IT_number 2
_space_group_name_Hall '-P 1'
_space_group_name_H-M_alt 'P -1'
_atom_sites_solution_hydrogens geom
_atom_sites_solution_primary iterative
_audit_creation_date 2022-05-14
_audit_creation_method
;
Olex2 1.2
(compiled 2018.05.29 svn.r3508 for OlexSys, GUI svn.r5506)
;
_audit_update_record
;
2022-05-14 deposited with the CCDC.	2023-04-10 downloaded from the CCDC.
;
_cell_angle_alpha 81.5150(10)
_cell_angle_beta 81.5720(10)
_cell_angle_gamma 74.8530(10)
_cell_formula_units_Z 2
_cell_length_a 13.00780(10)
_cell_length_b 18.0377(2)
_cell_length_c 18.9498(2)
_cell_measurement_reflns_used 47878
_cell_measurement_temperature 100.00(10)
_cell_measurement_theta_max 30.9430
_cell_measurement_theta_min 2.2770
_cell_volume 4217.51(8)
_computing_cell_refinement 'CrysAlisPro 1.171.41.123a (Rigaku OD, 2022)'
_computing_data_collection 'CrysAlisPro 1.171.41.123a (Rigaku OD, 2022)'
_computing_data_reduction 'CrysAlisPro 1.171.41.123a (Rigaku OD, 2022)'
_computing_molecular_graphics 'Olex2 (Dolomanov et al., 2009)'
_computing_publication_material 'Olex2 (Dolomanov et al., 2009)'
_computing_structure_refinement 'ShelXL (Sheldrick, 2015)'
_computing_structure_solution 'olex2.solve (Bourhis et al., 2015)'
_diffrn_ambient_temperature 100.15
_diffrn_detector_area_resol_mean 10.0000
_diffrn_detector_type HyPix
_diffrn_measured_fraction_theta_full 0.998
_diffrn_measured_fraction_theta_max 0.816
_diffrn_measurement_details
;
List of Runs (angles in degrees, time in seconds):

  # Type    Start    End  Width  t~exp~   \w     \q     \k     \f   Frames
#--------------------------------------------------------------------------
  1  \w    -14.00  19.00   0.50    1.40    --    5.06 -57.00 -90.00   66
  2  \w      1.00  27.00   0.50    1.40    --    5.06 -77.00 -30.00   52
  3  \w    -15.00  13.00   0.50    1.40    --    5.06 -57.00   0.00   56
  4  \w    -51.00   3.00   0.50    1.40    --    5.06 -19.00-120.00  108
  5  \w      1.00  28.00   0.50    1.40    --    5.06 -77.00  30.00   54
  6  \w    -13.00  13.00   0.50    1.40    --    5.06 -57.00 120.00   52
  7  \w    -77.00 -37.00   0.50    1.40    --   -5.37   0.00  60.00   80
  8  \w    -42.00   3.00   0.50    1.40    --   -5.37 -37.00   0.00   90
  9  \w    -27.00   0.00   0.50    1.40    --   -5.37  77.00 120.00   54
 10  \w     -5.00  62.00   0.50    1.40    --   -5.37   0.00  60.00  134
 11  \w    -20.00  15.00   0.50    1.40    --   -5.37  57.00-180.00   70
 12  \w     -4.00  34.00   0.50    1.40    --    5.06  37.00-120.00   76
 13  \w    -10.00  16.00   0.50    1.40    --    5.06  56.00 -60.12   52
 14  \w     -8.00  19.00   0.50    1.40    --    5.06  53.00 -15.58   54
 15  \w     -9.00  20.00   0.50    1.40    --    5.06  52.00  71.45   58
 16  \w     -4.00  22.00   0.50    1.40    --    5.06  50.00  94.94   52
;
_diffrn_measurement_device 'four-circle diffractometer'
_diffrn_measurement_device_type 'XtaLAB Synergy, Dualflex, HyPix'
_diffrn_measurement_method '\w scans'
_diffrn_radiation_type MoK\a
_diffrn_radiation_wavelength 0.71073
_diffrn_reflns_av_R_equivalents 0.0360
_diffrn_reflns_av_unetI/netI 0.0362
_diffrn_reflns_Laue_measured_fraction_full 0.998
_diffrn_reflns_Laue_measured_fraction_max 0.816
_diffrn_reflns_limit_h_max 18
_diffrn_reflns_limit_h_min -18
_diffrn_reflns_limit_k_max 25
_diffrn_reflns_limit_k_min -26
_diffrn_reflns_limit_l_max 27
_diffrn_reflns_limit_l_min -27
_diffrn_reflns_number 78556
_diffrn_reflns_point_group_measured_fraction_full 0.998
_diffrn_reflns_point_group_measured_fraction_max 0.816
_diffrn_reflns_theta_full 25.242
_diffrn_reflns_theta_max 30.955
_diffrn_reflns_theta_min 2.466
_exptl_absorpt_coefficient_mu 1.665
_exptl_absorpt_correction_T_max 1.000
_exptl_absorpt_correction_T_min 0.496
_exptl_absorpt_correction_type gaussian
_exptl_absorpt_process_details
;
CrysAlisPro 1.171.41.123a (Rigaku Oxford Diffraction, 2022)
Numerical absorption correction based on gaussian integration over
a multifaceted crystal model
Empirical absorption correction using spherical harmonics,
implemented in SCALE3 ABSPACK scaling algorithm.
;
_exptl_crystal_colour 'metallic dark green'
_exptl_crystal_colour_lustre metallic
_exptl_crystal_colour_modifier dark
_exptl_crystal_colour_primary green
_exptl_crystal_density_diffrn 1.354
_exptl_crystal_description block
_exptl_crystal_F_000 1786
_exptl_crystal_size_max 0.59
_exptl_crystal_size_mid 0.313
_exptl_crystal_size_min 0.269
_refine_diff_density_max 4.827
_refine_diff_density_min -2.514
_refine_diff_density_rms 0.124
_refine_ls_extinction_method none
_refine_ls_goodness_of_fit_ref 1.063
_refine_ls_hydrogen_treatment mixed
_refine_ls_matrix_type full
_refine_ls_number_parameters 978
_refine_ls_number_reflns 21844
_refine_ls_number_restraints 42
_refine_ls_restrained_S_all 1.063
_refine_ls_R_factor_all 0.0483
_refine_ls_R_factor_gt 0.0402
_refine_ls_shift/su_max 0.002
_refine_ls_shift/su_mean 0.000
_refine_ls_structure_factor_coef Fsqd
_refine_ls_weighting_details 'w=1/[\s^2^(Fo^2^)+(0.0455P)^2^+11.0478P] where P=(Fo^2^+2Fc^2^)/3'
_refine_ls_weighting_scheme calc
_refine_ls_wR_factor_gt 0.1003
_refine_ls_wR_factor_ref 0.1047
_reflns_Friedel_coverage 0.000
_reflns_number_gt 18560
_reflns_number_total 21844
_reflns_threshold_expression 'I > 2\s(I)'
_cod_data_source_file d3sc01562a2.cif
_cod_data_source_block fb486_gdbbim_k2_2_042522_corr2
_cod_depositor_comments 'Adding full bibliography for 1569012--1569017.cif.'
_cod_database_code 1569016
_shelxl_version_number 2013-3
_shelx_space_group_comment
;
The symmetry employed for this shelxl refinement is uniquely defined
by the following loop, which should always be used as a source of
symmetry information in preference to the above space-group names.
They are only intended as comments.
;
_shelx_estimated_absorpt_t_max 0.663
_shelx_estimated_absorpt_t_min 0.440
_olex2_refinement_description
;
1. Others
 Fixed Sof: O7(0.75) O8(0.25) C73(0.25) H73A(0.25) H73B(0.25) C74(0.25)
 H74A(0.25) H74B(0.25) C75(0.25) H75A(0.25) H75B(0.25) C76(0.25) H76A(0.25)
 H76B(0.25) C77(0.75) H77A(0.75) H77B(0.75) C78(0.75) H78A(0.75) H78B(0.75)
 C79(0.75) H79A(0.75) H79B(0.75) C80(0.75) H80A(0.75) H80B(0.75) O9(0.5)
 C81(0.5) H81A(0.5) H81B(0.5) C82(0.5) H82A(0.5) H82B(0.5) C83(0.5) H83A(0.5)
 H83B(0.5) C84(0.5) H84A(0.5) H84B(0.5) O10(0.5) C85(0.5) H85A(0.5) H85B(0.5)
 C86(0.5) H86A(0.5) H86B(0.5) C87(0.5) H87A(0.5) H87B(0.5) C88(0.5) H88A(0.5)
 H88B(0.5) O11(0.5) C89(0.5) H89A(0.5) H89B(0.5) C90(0.5) H90A(0.5) H90B(0.5)
 C91(0.5) H91A(0.5) H91B(0.5) C92(0.5) H92A(0.5) H92B(0.5) O12(0.5) C93(0.5)
 H93A(0.5) H93B(0.5) C94(0.5) H94A(0.5) H94B(0.5) C95(0.5) H95A(0.5) H95B(0.5)
 C96(0.5) H96A(0.5) H96B(0.5)
 Fixed Uiso: H22A(0.043) H22B(0.043) H22C(0.043) H23A(0.046) H23B(0.046)
 H23C(0.046) H73A(0.054) H73B(0.054) H74A(0.067) H74B(0.067) H75A(0.079)
 H75B(0.079) H76A(0.152) H76B(0.152) H77A(0.075) H77B(0.075) H78A(0.083)
 H78B(0.083) H79A(0.083) H79B(0.083) H80A(0.101) H80B(0.101) H81A(0.111)
 H81B(0.111) H82A(0.1) H82B(0.1) H83A(0.1) H83B(0.1) H84A(0.1) H84B(0.1)
 H85A(0.068) H85B(0.068) H86A(0.1) H86B(0.1) H87A(0.1) H87B(0.1) H88A(0.1)
 H88B(0.1) H89A(0.138) H89B(0.138) H90A(0.138) H90B(0.138) H91A(0.138)
 H91B(0.138) H92A(0.138) H92B(0.138) H93A(0.138) H93B(0.138) H94A(0.138)
 H94B(0.138) H95A(0.138) H95B(0.138) H96A(0.138) H96B(0.138)
 Fixed X: H4(-0.2184) H5(-0.2517) H6(-0.1112) H7(0.0683) H10(0.4863)
 H11(0.5221) H12(0.3836) H13(0.2028) H20A(-0.2949) H20B(-0.3538) H20C(-0.3485)
 H21A(-0.0341) H21B(-0.1579) H21C(-0.1241) H22A(0.1194) H22B(0.0564)
 H22C(0.0935) H23A(-0.0748) H23B(-0.0148) H23C(0.0401) H24A(-0.3103) H24B(-
 0.3204) H24C(-0.2363) H30A(-0.2198) H30B(-0.1654) H30C(-0.0993) H31A(0.0766)
 H31B(0.1016) H31C(0.1547) H32A(0.1604) H32B(0.1041) H32C(0.0886) H33A(-0.0989)
 H33B(-0.1297) H33C(-0.2174) H34A(-0.3228) H34B(-0.324) H34C(-0.3217)
 H40A(0.2533) H40B(0.2777) H40C(0.3659) H41A(0.16) H41B(0.2102) H41C(0.1568)
 H42A(0.3617) H42B(0.4215) H42C(0.2944) H43A(0.6062) H43B(0.6253) H43C(0.5581)
 H44A(0.5175) H44B(0.5946) H44C(0.5909) H50A(0.5778) H50B(0.58) H50C(0.5866)
 H51A(0.336) H51B(0.4104) H51C(0.4588) H52A(0.0948) H52B(0.1529) H52C(0.1599)
 H53A(0.1829) H53B(0.1762) H53C(0.1056) H54A(0.4933) H54B(0.4023) H54C(0.38)
 H55A(0.2084) H55B(0.2903) H56A(0.1812) H56B(0.2318) H57A(0.2928) H57B(0.2458)
 H58A(0.4258) H58B(0.3836) H59A(0.55) H59B(0.6103) H60A(0.7138) H60B(0.6211)
 H61A(0.2914) H61B(0.2706) H62A(0.3841) H62B(0.4704) H63A(0.5839) H63B(0.4795)
 H64A(0.4971) H64B(0.5994) H65A(0.7049) H65B(0.6134) H66A(0.7913) H66B(0.8067)
 H67A(0.3548) H67B(0.4538) H68A(0.5056) H68B(0.4483) H69A(0.6283) H69B(0.6775)
 H70A(0.7782) H70B(0.8134) H71A(0.8819) H71B(0.8335) H72A(0.8573) H72B(0.7681)
 H73A(0.5077) H73B(0.5069) H74A(0.43) H74B(0.437) H75A(0.2452) H75B(0.2348)
 H76A(0.2469) H76B(0.2212) H77A(0.2949) H77B(0.3995) H78A(0.3861) H78B(0.2609)
 H79A(0.2666) H79B(0.3906) H80A(0.4222) H80B(0.3092) H81A(0.2699) H81B(0.3149)
 H82A(0.1819) H82B(0.2797) H83A(0.1775) H83B(0.0872) H84A(0.0608) H84B(0.02)
 H85A(0.2623) H85B(0.2415) H86A(0.2803) H86B(0.2296) H87A(0.1367) H87B(0.0946)
 H88A(0.0306) H88B(-0.0094) H89A(-0.0692) H89B(-0.0283) H90A(-0.0081)
 H90B(0.079) H91A(-0.0154) H91B(-0.0378) H92A(-0.1991) H92B(-0.2049) H93A(-
 0.2231) H93B(-0.1479) H94A(-0.0793) H94B(-0.0265) H95A(0.0563) H95B(0.0661)
 H96A(-0.0362) H96B(-0.0774)
 Fixed Y: H4(0.417) H5(0.5073) H6(0.5402) H7(0.4839) H10(0.1781) H11(0.0782)
 H12(0.0393) H13(0.0982) H20A(0.4035) H20B(0.4) H20C(0.3334) H21A(0.4391)
 H21B(0.4709) H21C(0.4467) H22A(0.2534) H22B(0.3209) H22C(0.3414) H23A(0.1214)
 H23B(0.1694) H23C(0.1336) H24A(0.2028) H24B(0.2295) H24C(0.1512) H30A(0.2766)
 H30B(0.2105) H30C(0.2693) H31A(0.2021) H31B(0.1113) H31C(0.1422) H32A(0.055)
 H32B(-0.0132) H32C(0.0256) H33A(0.0483) H33B(-0.0014) H33C(0.0705)
 H34A(0.1597) H34B(0.166) H34C(0.2401) H40A(0.4716) H40B(0.4287) H40C(0.4656)
 H41A(0.2734) H41B(0.2668) H41C(0.3499) H42A(0.1533) H42B(0.1216) H42C(0.1563)
 H43A(0.2495) H43B(0.195) H43C(0.1748) H44A(0.4363) H44B(0.3583) H44C(0.376)
 H50A(0.3544) H50B(0.4326) H50C(0.4294) H51A(0.3395) H51B(0.3932) H51C(0.3224)
 H52A(0.4762) H52B(0.4904) H52C(0.4041) H53A(0.5613) H53B(0.6157) H53C(0.5533)
 H54A(0.5223) H54B(0.5957) H54C(0.544) H55A(0.3999) H55B(0.434) H56A(0.3748)
 H56B(0.2935) H57A(0.2527) H57B(0.3404) H58A(0.3465) H58B(0.286) H59A(0.2161)
 H59B(0.2669) H60A(0.1362) H60B(0.1071) H61A(0.312) H61B(0.2648) H62A(0.1839)
 H62B(0.2346) H63A(0.1042) H63B(0.0702) H64A(0.0478) H64B(-0.0013) H65A(-
 0.0092) H65B(0.0437) H66A(0.0461) H66B(0.0856) H67A(0.4302) H67B(0.3587)
 H68A(0.4679) H68B(0.452) H69A(0.4339) H69B(0.4405) H70A(0.3087) H70B(0.3658)
 H71A(0.2569) H71B(0.1974) H72A(0.1635) H72B(0.2406) H73A(-0.0214) H73B(0.0582)
 H74A(0.1197) H74B(0.0397) H75A(0.0486) H75B(0.1358) H76A(0.1021) H76B(0.0248)
 H77A(0.0905) H77B(0.1245) H78A(0.1309) H78B(0.1408) H79A(0.0313) H79B(0.0232)
 H80A(-0.0725) H80B(-0.0381) H81A(-0.0156) H81B(0.0081) H82A(0.1096)
 H82B(0.1265) H83A(0.1487) H83B(0.1851) H84A(0.0723) H84B(0.0776) H85A(-0.0001)
 H85B(-0.0066) H86A(0.1122) H86B(0.1123) H87A(0.1699) H87B(0.1854) H88A(0.112)
 H88B(0.1255) H89A(0.1694) H89B(0.1621) H90A(0.2781) H90B(0.237) H91A(0.3102)
 H91B(0.3732) H92A(0.3362) H92B(0.3554) H93A(0.2835) H93B(0.215) H94A(0.3173)
 H94B(0.2262) H95A(0.2472) H95B(0.3223) H96A(0.3412) H96B(0.4011)
 Fixed Z: H4(0.7583) H5(0.6562) H6(0.5778) H7(0.5984) H10(0.8234) H11(0.9186)
 H12(0.9934) H13(0.9771) H20A(0.8928) H20B(0.9731) H20C(0.9245) H21A(0.9379)
 H21B(0.9659) H21C(0.8863) H22A(1.0185) H22B(1.0662) H22C(0.9829) H23A(1.0736)
 H23B(1.1112) H23C(1.0384) H24A(0.9873) H24B(1.0654) H24C(1.0457) H30A(0.718)
 H30B(0.6668) H30C(0.681) H31A(0.6892) H31B(0.6836) H31C(0.7408) H32A(0.8439)
 H32B(0.8402) H32C(0.913) H33A(0.973) H33B(0.9196) H33C(0.9495) H34A(0.8839)
 H34B(0.7989) H34C(0.8353) H40A(0.5477) H40B(0.4768) H40C(0.4989) H41A(0.6042)
 H41B(0.5224) H41C(0.5489) H42A(0.6988) H42B(0.6252) H42C(0.6338) H43A(0.6716)
 H43B(0.6091) H43C(0.684) H44A(0.5458) H44B(0.5192) H44C(0.6) H50A(0.7591)
 H50B(0.7885) H50C(0.704) H51A(0.9031) H51B(0.9158) H51C(0.8691) H52A(0.8269)
 H52B(0.8907) H52C(0.8757) H53A(0.6508) H53B(0.7117) H53C(0.724) H54A(0.6348)
 H54B(0.6586) H54C(0.6035) H55A(0.1473) H55B(0.1806) H56A(0.2719) H56B(0.2402)
 H57A(0.3628) H57B(0.3802) H58A(0.3904) H58B(0.4512) H59A(0.4686) H59B(0.4078)
 H60A(0.4294) H60B(0.4033) H61A(0.053) H61B(0.1298) H62A(0.0477) H62B(0.0408)
 H63A(0.0856) H63B(0.099) H64A(0.2248) H64B(0.1792) H65A(0.268) H65B(0.3183)
 H66A(0.3364) H66B(0.2555) H67A(0.0535) H67B(0.0366) H68A(0.0675) H68B(0.1473)
 H69A(0.1811) H69B(0.0983) H70A(0.1183) H70B(0.1622) H71A(0.2396) H71B(0.2075)
 H72A(0.3328) H72B(0.3493) H73A(0.45) H73B(0.3999) H74A(0.4831) H74B(0.5345)
 H75A(0.5314) H75B(0.4919) H76A(0.3934) H76B(0.4337) H77A(0.3576) H77B(0.3502)
 H78A(0.4715) H78B(0.4657) H79A(0.5265) H79B(0.5353) H80A(0.4633) H80B(0.4309)
 H81A(0.1833) H81B(0.2492) H82A(0.149) H82B(0.1823) H83A(0.2924) H83B(0.2385)
 H84A(0.3362) H84B(0.259) H85A(0.2657) H85B(0.185) H86A(0.2263) H86B(0.1538)
 H87A(0.2745) H87B(0.1972) H88A(0.3101) H88B(0.2322) H89A(0.4336) H89B(0.5111)
 H90A(0.3924) H90B(0.4475) H91A(0.5385) H91B(0.4691) H92A(0.5513) H92B(0.4661)
 H93A(0.4268) H93B(0.4742) H94A(0.3565) H94B(0.3751) H95A(0.4688) H95B(0.4128)
 H96A(0.5398) H96B(0.4722)
;
_olex2_diffrn_ambient_temperature_device 'Oxford Cryosystems'
_olex2_submission_special_instructions 'No special instructions were received'
_oxdiff_exptl_absorpt_empirical_details
;
Empirical correction (ABSPACK) includes:
- Absorption correction using spherical harmonics
- Frame scaling
- Detector area scaling
;

loop_
_space_group_symop_operation_xyz
'x, y, z'
'-x, -y, -z'

loop_
_atom_site_label
_atom_site_type_symbol
_atom_site_fract_x
_atom_site_fract_y
_atom_site_fract_z
_atom_site_U_iso_or_equiv
_atom_site_adp_type
_atom_site_occupancy
_atom_site_site_symmetry_order
_atom_site_calc_flag
_atom_site_refinement_flags_posn
_atom_site_refinement_flags_adp
_atom_site_refinement_flags_occupancy
_atom_site_disorder_assembly
_atom_site_disorder_group
Gd1 Gd -0.04968(2) 0.23587(2) 0.87839(2) 0.01464(4) Uani 1 1 d . . . . .
Gd2 Gd 0.31641(2) 0.35781(2) 0.70329(2) 0.01556(4) Uani 1 1 d . . . . .
N1 N 0.1275(2) 0.37152(15) 0.71337(14) 0.0153(5) Uani 1 1 d . . . . .
N2 N -0.0135(2) 0.33644(16) 0.78936(15) 0.0176(5) Uani 1 1 d . . . . .
N3 N 0.2802(2) 0.25838(15) 0.79465(14) 0.0158(5) Uani 1 1 d . . . . .
N4 N 0.1407(2) 0.21919(15) 0.86922(14) 0.0163(5) Uani 1 1 d . . . . .
C1 C 0.0962(2) 0.32476(17) 0.77241(16) 0.0138(5) Uani 1 1 d . . . . .
C2 C 0.0315(2) 0.41494(17) 0.69000(16) 0.0149(5) Uani 1 1 d . . . . .
C3 C -0.0547(2) 0.39409(17) 0.73709(17) 0.0161(6) Uani 1 1 d . . . . .
C4 C -0.1607(3) 0.4294(2) 0.7258(2) 0.0239(7) Uani 1 1 d . . . . .
H4 H -0.2184 0.4170 0.7583 0.034(12) Uiso 1 1 calc R . . . .
C5 C -0.1799(3) 0.4835(2) 0.6654(2) 0.0253(7) Uani 1 1 d . . . . .
H5 H -0.2517 0.5073 0.6562 0.032(12) Uiso 1 1 calc R . . . .
C6 C -0.0958(3) 0.5033(2) 0.61852(19) 0.0239(7) Uani 1 1 d . . . . .
H6 H -0.1112 0.5402 0.5778 0.039(13) Uiso 1 1 calc R . . . .
C7 C 0.0112(3) 0.46974(19) 0.63021(17) 0.0197(6) Uani 1 1 d . . . . .
H7 H 0.0683 0.4839 0.5984 0.033(12) Uiso 1 1 calc R . . . .
C8 C 0.1706(2) 0.26867(17) 0.81142(16) 0.0135(5) Uani 1 1 d . . . . .
C9 C 0.3225(2) 0.19844(17) 0.84446(16) 0.0151(6) Uani 1 1 d . . . . .
C10 C 0.4293(3) 0.16261(19) 0.85420(18) 0.0208(6) Uani 1 1 d . . . . .
H10 H 0.4863 0.1781 0.8234 0.034(12) Uiso 1 1 calc R . . . .
C11 C 0.4501(3) 0.10300(19) 0.91083(19) 0.0218(7) Uani 1 1 d . . . . .
H11 H 0.5221 0.0782 0.9186 0.043(13) Uiso 1 1 calc R . . . .
C12 C 0.3671(3) 0.07979(18) 0.95554(18) 0.0202(6) Uani 1 1 d . . . . .
H12 H 0.3836 0.0393 0.9934 0.020(10) Uiso 1 1 calc R . . . .
C13 C 0.2591(3) 0.11472(19) 0.94634(17) 0.0195(6) Uani 1 1 d . . . . .
H13 H 0.2028 0.0982 0.9771 0.017(9) Uiso 1 1 calc R . . . .
C14 C 0.2374(2) 0.17448(17) 0.89059(16) 0.0148(5) Uani 1 1 d . . . . .
C15 C -0.2057(2) 0.32379(19) 0.96344(17) 0.0182(6) Uani 1 1 d . . . . .
C16 C -0.1149(2) 0.35335(18) 0.96351(17) 0.0182(6) Uani 1 1 d . . . . .
C17 C -0.0377(2) 0.29555(19) 0.99993(17) 0.0190(6) Uani 1 1 d . . . . .
C18 C -0.0818(3) 0.23043(19) 1.02218(17) 0.0193(6) Uani 1 1 d . . . . .
C19 C -0.1866(3) 0.24833(19) 1.00082(17) 0.0193(6) Uani 1 1 d . . . . .
C20 C -0.3098(3) 0.3691(2) 0.9361(2) 0.0294(8) Uani 1 1 d . . . . .
H20A H -0.2949 0.4035 0.8928 0.047(14) Uiso 1 1 calc GR . . . .
H20B H -0.3538 0.4000 0.9731 0.069(18) Uiso 1 1 calc GR . . . .
H20C H -0.3485 0.3334 0.9245 0.062(17) Uiso 1 1 calc GR . . . .
C21 C -0.1071(3) 0.4346(2) 0.9360(2) 0.0281(8) Uani 1 1 d . . . . .
H21A H -0.0341 0.4391 0.9379 0.07(2) Uiso 1 1 calc GR . . . .
H21B H -0.1579 0.4709 0.9659 0.064(17) Uiso 1 1 calc GR . . . .
H21C H -0.1241 0.4467 0.8863 0.056(16) Uiso 1 1 calc GR . . . .
C22 C 0.0670(3) 0.3035(2) 1.0185(2) 0.0284(8) Uani 1 1 d . . . . .
H22A H 0.1194 0.2534 1.0185 0.043 Uiso 1 1 calc GR . . . .
H22B H 0.0564 0.3209 1.0662 0.043 Uiso 1 1 calc GR . . . .
H22C H 0.0935 0.3414 0.9829 0.043 Uiso 1 1 calc GR . . . .
C23 C -0.0282(3) 0.1573(2) 1.0651(2) 0.0309(8) Uani 1 1 d . . . . .
H23A H -0.0748 0.1214 1.0736 0.046 Uiso 1 1 calc GR . . . .
H23B H -0.0148 0.1694 1.1112 0.046 Uiso 1 1 calc GR . . . .
H23C H 0.0401 0.1336 1.0384 0.046 Uiso 1 1 calc GR . . . .
C24 C -0.2707(3) 0.2041(2) 1.0271(2) 0.0295(8) Uani 1 1 d . . . . .
H24A H -0.3103 0.2028 0.9873 0.042(13) Uiso 1 1 calc GR . . . .
H24B H -0.3204 0.2295 1.0654 0.037(12) Uiso 1 1 calc GR . . . .
H24C H -0.2363 0.1512 1.0457 0.034(12) Uiso 1 1 calc GR . . . .
C25 C -0.1116(3) 0.18625(19) 0.76626(17) 0.0201(6) Uani 1 1 d . . . . .
C26 C -0.0036(3) 0.14474(19) 0.77117(17) 0.0194(6) Uani 1 1 d . . . . .
C27 C -0.0011(3) 0.09391(18) 0.83618(17) 0.0182(6) Uani 1 1 d . . . . .
C28 C -0.1072(3) 0.10314(19) 0.87059(17) 0.0195(6) Uani 1 1 d . . . . .
C29 C -0.1758(3) 0.1611(2) 0.82743(18) 0.0208(6) Uani 1 1 d . . . . .
C30 C -0.1526(3) 0.2404(2) 0.7025(2) 0.0287(8) Uani 1 1 d . . . . .
H30A H -0.2198 0.2766 0.7180 0.045(14) Uiso 1 1 calc GR . . . .
H30B H -0.1654 0.2105 0.6668 0.047(14) Uiso 1 1 calc GR . . . .
H30C H -0.0993 0.2693 0.6810 0.024(10) Uiso 1 1 calc GR . . . .
C31 C 0.0904(3) 0.1506(2) 0.71646(18) 0.0245(7) Uani 1 1 d . . . . .
H31A H 0.0766 0.2021 0.6892 0.055(15) Uiso 1 1 calc GR . . . .
H31B H 0.1016 0.1113 0.6836 0.046(14) Uiso 1 1 calc GR . . . .
H31C H 0.1547 0.1422 0.7408 0.034(12) Uiso 1 1 calc GR . . . .
C32 C 0.0965(3) 0.0352(2) 0.8604(2) 0.0240(7) Uani 1 1 d . . . . .
H32A H 0.1604 0.0550 0.8439 0.040(13) Uiso 1 1 calc GR . . . .
H32B H 0.1041 -0.0132 0.8402 0.033(12) Uiso 1 1 calc GR . . . .
H32C H 0.0886 0.0256 0.9130 0.034(12) Uiso 1 1 calc GR . . . .
C33 C -0.1412(3) 0.0506(2) 0.93362(19) 0.0264(7) Uani 1 1 d . . . . .
H33A H -0.0989 0.0483 0.9730 0.030(11) Uiso 1 1 calc GR . . . .
H33B H -0.1297 -0.0014 0.9196 0.038(12) Uiso 1 1 calc GR . . . .
H33C H -0.2174 0.0705 0.9495 0.052(15) Uiso 1 1 calc GR . . . .
C34 C -0.2967(3) 0.1837(2) 0.8372(2) 0.0299(8) Uani 1 1 d . . . . .
H34A H -0.3228 0.1597 0.8839 0.043(13) Uiso 1 1 calc GR . . . .
H34B H -0.3240 0.1660 0.7989 0.037(12) Uiso 1 1 calc GR . . . .
H34C H -0.3217 0.2401 0.8353 0.062(17) Uiso 1 1 calc GR . . . .
C35 C 0.3553(3) 0.36371(19) 0.56047(16) 0.0189(6) Uani 1 1 d . . . . .
C36 C 0.3055(3) 0.30120(19) 0.58190(17) 0.0189(6) Uani 1 1 d . . . . .
C37 C 0.3788(3) 0.24009(19) 0.61811(17) 0.0203(6) Uani 1 1 d . . . . .
C38 C 0.4729(3) 0.2648(2) 0.61985(18) 0.0219(6) Uani 1 1 d . . . . .
C39 C 0.4595(3) 0.34053(19) 0.58325(17) 0.0202(6) Uani 1 1 d . . . . .
C40 C 0.3090(3) 0.4390(2) 0.51720(19) 0.0255(7) Uani 1 1 d . . . . .
H40A H 0.2533 0.4716 0.5477 0.08(2) Uiso 1 1 calc GR . . . .
H40B H 0.2777 0.4287 0.4768 0.08(2) Uiso 1 1 calc GR . . . .
H40C H 0.3659 0.4656 0.4989 0.09(2) Uiso 1 1 calc GR . . . .
C41 C 0.1988(3) 0.2975(2) 0.56266(19) 0.0248(7) Uani 1 1 d . . . . .
H41A H 0.1600 0.2734 0.6042 0.068(18) Uiso 1 1 calc GR . . . .
H41B H 0.2102 0.2668 0.5224 0.051(15) Uiso 1 1 calc GR . . . .
H41C H 0.1568 0.3499 0.5489 0.069(18) Uiso 1 1 calc GR . . . .
C42 C 0.3627(3) 0.1609(2) 0.6465(2) 0.0277(7) Uani 1 1 d . . . . .
H42A H 0.3617 0.1533 0.6988 0.053(15) Uiso 1 1 calc GR . . . .
H42B H 0.4215 0.1216 0.6252 0.053(15) Uiso 1 1 calc GR . . . .
H42C H 0.2944 0.1563 0.6338 0.047(14) Uiso 1 1 calc GR . . . .
C43 C 0.5745(3) 0.2168(2) 0.6487(2) 0.0334(8) Uani 1 1 d . . . . .
H43A H 0.6062 0.2495 0.6716 0.064(18) Uiso 1 1 calc GR . . . .
H43B H 0.6253 0.1950 0.6091 0.051(15) Uiso 1 1 calc GR . . . .
H43C H 0.5581 0.1748 0.6840 0.068(18) Uiso 1 1 calc GR . . . .
C44 C 0.5484(3) 0.3813(2) 0.5600(2) 0.0276(7) Uani 1 1 d . . . . .
H44A H 0.5175 0.4363 0.5458 0.047(14) Uiso 1 1 calc GR . . . .
H44B H 0.5946 0.3583 0.5192 0.048(14) Uiso 1 1 calc GR . . . .
H44C H 0.5909 0.3760 0.6000 0.020(10) Uiso 1 1 calc GR . . . .
C45 C 0.4350(3) 0.43630(19) 0.75586(18) 0.0207(6) Uani 1 1 d . . . . .
C46 C 0.3629(3) 0.41545(19) 0.81463(17) 0.0211(6) Uani 1 1 d . . . . .
C47 C 0.2577(3) 0.4577(2) 0.80244(18) 0.0208(6) Uani 1 1 d . . . . .
C48 C 0.2642(3) 0.50482(19) 0.73589(18) 0.0199(6) Uani 1 1 d . . . . .
C49 C 0.3735(3) 0.49271(19) 0.70761(17) 0.0188(6) Uani 1 1 d . . . . .
C50 C 0.5553(3) 0.4110(3) 0.7515(2) 0.0356(9) Uani 1 1 d . . . . .
H50A H 0.5778 0.3544 0.7591 0.15(4) Uiso 1 1 calc GR . . . .
H50B H 0.5800 0.4326 0.7885 0.069(18) Uiso 1 1 calc GR . . . .
H50C H 0.5866 0.4294 0.7040 0.10(3) Uiso 1 1 calc GR . . . .
C51 C 0.3948(4) 0.3630(2) 0.8815(2) 0.0370(10) Uani 1 1 d . . . . .
H51A H 0.3360 0.3395 0.9031 0.052(15) Uiso 1 1 calc GR . . . .
H51B H 0.4104 0.3932 0.9158 0.059(16) Uiso 1 1 calc GR . . . .
H51C H 0.4588 0.3224 0.8691 0.08(2) Uiso 1 1 calc GR . . . .
C52 C 0.1576(3) 0.4571(3) 0.8534(2) 0.0360(9) Uani 1 1 d . . . . .
H52A H 0.0948 0.4762 0.8269 0.062(17) Uiso 1 1 calc GR . . . .
H52B H 0.1529 0.4904 0.8907 0.064(17) Uiso 1 1 calc GR . . . .
H52C H 0.1599 0.4041 0.8757 0.053(15) Uiso 1 1 calc GR . . . .
C53 C 0.1744(3) 0.5639(2) 0.7027(2) 0.0340(9) Uani 1 1 d . . . . .
H53A H 0.1829 0.5613 0.6508 0.056(16) Uiso 1 1 calc GR . . . .
H53B H 0.1762 0.6157 0.7117 0.061(16) Uiso 1 1 calc GR . . . .
H53C H 0.1056 0.5533 0.7240 0.050(15) Uiso 1 1 calc GR . . . .
C54 C 0.4160(4) 0.5430(2) 0.6457(2) 0.0342(9) Uani 1 1 d . . . . .
H54A H 0.4933 0.5223 0.6348 0.061(17) Uiso 1 1 calc GR . . . .
H54B H 0.4023 0.5957 0.6586 0.065(18) Uiso 1 1 calc GR . . . .
H54C H 0.3800 0.5440 0.6035 0.046(14) Uiso 1 1 calc GR . . . .
K1 K 0.53801(6) 0.24839(4) 0.22529(4) 0.02088(14) Uani 1 1 d . . . . .
O1 O 0.3351(2) 0.33043(16) 0.28571(14) 0.0309(6) Uani 1 1 d . . . . .
O2 O 0.4904(2) 0.23616(16) 0.37460(14) 0.0328(6) Uani 1 1 d . . . . .
O3 O 0.4565(2) 0.17178(14) 0.13604(14) 0.0253(5) Uani 1 1 d . . . . .
O4 O 0.6270(2) 0.08896(14) 0.21576(13) 0.0261(5) Uani 1 1 d . . . . .
O5 O 0.57875(19) 0.37002(14) 0.12183(13) 0.0222(5) Uani 1 1 d . . . . .
O6 O 0.7283(2) 0.29779(15) 0.22307(14) 0.0267(5) Uani 1 1 d . . . . .
N5 N 0.3632(2) 0.33893(16) 0.12995(15) 0.0210(6) Uani 1 1 d . . . . .
N6 N 0.7075(3) 0.15786(18) 0.32243(17) 0.0303(7) Uani 1 1 d . . . . .
C55 C 0.2724(3) 0.3856(2) 0.1737(2) 0.0283(8) Uani 1 1 d . . . . .
H55A H 0.2084 0.3999 0.1473 0.037(12) Uiso 1 1 calc R . . . .
H55B H 0.2903 0.4340 0.1806 0.034(12) Uiso 1 1 calc R . . . .
C56 C 0.2460(3) 0.3434(2) 0.2461(2) 0.0326(8) Uani 1 1 d . . . . .
H56A H 0.1812 0.3748 0.2719 0.039(13) Uiso 1 1 calc R . . . .
H56B H 0.2318 0.2935 0.2402 0.038(12) Uiso 1 1 calc R . . . .
C57 C 0.3095(3) 0.3037(3) 0.3591(2) 0.0369(9) Uani 1 1 d . . . . .
H57A H 0.2928 0.2527 0.3628 0.021(10) Uiso 1 1 calc R . . . .
H57B H 0.2458 0.3404 0.3802 0.040(13) Uiso 1 1 calc R . . . .
C58 C 0.4036(4) 0.2971(2) 0.3990(2) 0.0375(9) Uani 1 1 d . . . . .
H58A H 0.4258 0.3465 0.3904 0.039(13) Uiso 1 1 calc R . . . .
H58B H 0.3836 0.2860 0.4512 0.044(13) Uiso 1 1 calc R . . . .
C59 C 0.5767(4) 0.2225(2) 0.4170(2) 0.0376(10) Uani 1 1 d . . . . .
H59A H 0.5500 0.2161 0.4686 0.043(13) Uiso 1 1 calc R . . . .
H59B H 0.6103 0.2669 0.4078 0.030(11) Uiso 1 1 calc R . . . .
C60 C 0.6573(4) 0.1500(2) 0.3966(2) 0.0368(9) Uani 1 1 d . . . . .
H60A H 0.7138 0.1362 0.4294 0.049(14) Uiso 1 1 calc R . . . .
H60B H 0.6211 0.1071 0.4033 0.031(11) Uiso 1 1 calc R . . . .
C61 C 0.3257(3) 0.2842(2) 0.0958(2) 0.0271(7) Uani 1 1 d . . . . .
H61A H 0.2914 0.3120 0.0530 0.047(14) Uiso 1 1 calc R . . . .
H61B H 0.2706 0.2648 0.1298 0.025(10) Uiso 1 1 calc R . . . .
C62 C 0.4133(3) 0.2163(2) 0.0735(2) 0.0275(7) Uani 1 1 d . . . . .
H62A H 0.3841 0.1839 0.0477 0.038(12) Uiso 1 1 calc R . . . .
H62B H 0.4704 0.2346 0.0408 0.027(11) Uiso 1 1 calc R . . . .
C63 C 0.5215(3) 0.0978(2) 0.1205(2) 0.0260(7) Uani 1 1 d . . . . .
H63A H 0.5839 0.1042 0.0856 0.038(12) Uiso 1 1 calc R . . . .
H63B H 0.4795 0.0702 0.0990 0.029(11) Uiso 1 1 calc R . . . .
C64 C 0.5594(3) 0.0517(2) 0.1888(2) 0.0284(7) Uani 1 1 d . . . . .
H64A H 0.4971 0.0478 0.2248 0.043(13) Uiso 1 1 calc R . . . .
H64B H 0.5994 -0.0013 0.1792 0.039(12) Uiso 1 1 calc R . . . .
C65 C 0.6710(3) 0.0447(2) 0.2780(2) 0.0321(8) Uani 1 1 d . . . . .
H65A H 0.7049 -0.0092 0.2680 0.029(11) Uiso 1 1 calc R . . . .
H65B H 0.6134 0.0437 0.3183 0.024(10) Uiso 1 1 calc R . . . .
C66 C 0.7533(3) 0.0809(2) 0.2978(2) 0.0335(9) Uani 1 1 d . . . . .
H66A H 0.7913 0.0461 0.3364 0.033(12) Uiso 1 1 calc R . . . .
H66B H 0.8067 0.0856 0.2555 0.029(11) Uiso 1 1 calc R . . . .
C67 C 0.4123(3) 0.3895(2) 0.07508(19) 0.0244(7) Uani 1 1 d . . . . .
H67A H 0.3548 0.4302 0.0535 0.034(12) Uiso 1 1 calc R . . . .
H67B H 0.4538 0.3587 0.0366 0.015(9) Uiso 1 1 calc R . . . .
C68 C 0.4855(3) 0.4274(2) 0.1041(2) 0.0249(7) Uani 1 1 d . . . . .
H68A H 0.5056 0.4679 0.0675 0.025(10) Uiso 1 1 calc R . . . .
H68B H 0.4483 0.4520 0.1473 0.018(9) Uiso 1 1 calc R . . . .
C69 C 0.6577(3) 0.4043(2) 0.1395(2) 0.0269(7) Uani 1 1 d . . . . .
H69A H 0.6283 0.4339 0.1811 0.035(12) Uiso 1 1 calc R . . . .
H69B H 0.6775 0.4405 0.0983 0.033(11) Uiso 1 1 calc R . . . .
C70 C 0.7543(3) 0.3424(2) 0.1573(2) 0.0283(7) Uani 1 1 d . . . . .
H70A H 0.7782 0.3087 0.1183 0.027(11) Uiso 1 1 calc R . . . .
H70B H 0.8134 0.3658 0.1622 0.045(14) Uiso 1 1 calc R . . . .
C71 C 0.8178(3) 0.2364(2) 0.2418(2) 0.0323(8) Uani 1 1 d . . . . .
H71A H 0.8819 0.2569 0.2396 0.041(13) Uiso 1 1 calc R . . . .
H71B H 0.8335 0.1974 0.2075 0.032(11) Uiso 1 1 calc R . . . .
C72 C 0.7915(3) 0.1998(2) 0.3166(2) 0.0347(9) Uani 1 1 d . . . . .
H72A H 0.8573 0.1635 0.3328 0.037(12) Uiso 1 1 calc R . . . .
H72B H 0.7681 0.2406 0.3493 0.038(12) Uiso 1 1 calc R . . . .
O7 O 0.4232(7) 0.0156(5) 0.3855(5) 0.098(2) Uiso 0.75 1 d . U P A 1
O8 O 0.369(2) 0.0083(15) 0.3793(14) 0.098(2) Uiso 0.25 1 d . . P B 2
C73 C 0.4608(16) 0.0282(12) 0.4316(11) 0.045(4) Uiso 0.25 1 d . . P B 2
H73A H 0.5077 -0.0214 0.4500 0.054 Uiso 0.25 1 calc R . P B 2
H73B H 0.5069 0.0582 0.3999 0.054 Uiso 0.25 1 calc R . P B 2
C74 C 0.4122(18) 0.0689(14) 0.4892(13) 0.056(5) Uiso 0.25 1 d . . P B 2
H74A H 0.4300 0.1197 0.4831 0.067 Uiso 0.25 1 calc R . P B 2
H74B H 0.4370 0.0397 0.5345 0.067 Uiso 0.25 1 calc R . P B 2
C75 C 0.275(2) 0.0810(16) 0.4908(14) 0.066(6) Uiso 0.25 1 d . . P B 2
H75A H 0.2452 0.0486 0.5314 0.079 Uiso 0.25 1 calc R . P B 2
H75B H 0.2348 0.1358 0.4919 0.079 Uiso 0.25 1 calc R . P B 2
C76 C 0.276(4) 0.055(3) 0.425(2) 0.127(14) Uiso 0.25 1 d . . P B 2
H76A H 0.2469 0.1021 0.3934 0.152 Uiso 0.25 1 calc R . P B 2
H76B H 0.2212 0.0248 0.4337 0.152 Uiso 0.25 1 calc R . P B 2
C77 C 0.3605(7) 0.0881(5) 0.3795(5) 0.0628(19) Uiso 0.75 1 d . U P A 1
H77A H 0.2949 0.0905 0.3576 0.075 Uiso 0.75 1 calc R . P A 1
H77B H 0.3995 0.1245 0.3502 0.075 Uiso 0.75 1 calc R . P A 1
C78 C 0.3334(8) 0.1060(5) 0.4583(5) 0.069(2) Uiso 0.75 1 d . U P A 1
H78A H 0.3861 0.1309 0.4715 0.083 Uiso 0.75 1 calc R . P A 1
H78B H 0.2609 0.1408 0.4657 0.083 Uiso 0.75 1 calc R . P A 1
C79 C 0.3376(8) 0.0334(5) 0.5003(5) 0.070(2) Uiso 0.75 1 d . . P A 1
H79A H 0.2666 0.0313 0.5265 0.083 Uiso 0.75 1 calc R . P A 1
H79B H 0.3906 0.0232 0.5353 0.083 Uiso 0.75 1 calc R . P A 1
C80 C 0.3720(9) -0.0246(6) 0.4446(6) 0.085(3) Uiso 0.75 1 d . U P A 1
H80A H 0.4222 -0.0725 0.4633 0.101 Uiso 0.75 1 calc R . P A 1
H80B H 0.3092 -0.0381 0.4309 0.101 Uiso 0.75 1 calc R . P A 1
O9 O 0.1616(8) 0.0012(5) 0.2703(5) 0.0832(13) Uiso 0.5 1 d D U P C 1
C81 C 0.2516(8) 0.0175(6) 0.2228(7) 0.093(7) Uiso 0.5 1 d DG U P C 1
H81A H 0.2699 -0.0156 0.1833 0.111 Uiso 0.5 1 calc R . P C 1
H81B H 0.3149 0.0081 0.2492 0.111 Uiso 0.5 1 calc R . P C 1
C82 C 0.2176(12) 0.1029(7) 0.1930(6) 0.0832(13) Uiso 0.5 1 d DG U P C 1
H82A H 0.1819 0.1096 0.1490 0.100 Uiso 0.5 1 calc R . P C 1
H82B H 0.2797 0.1265 0.1823 0.100 Uiso 0.5 1 calc R . P C 1
C83 C 0.1391(11) 0.1373(4) 0.2554(7) 0.0832(13) Uiso 0.5 1 d DG U P C 1
H83A H 0.1775 0.1487 0.2924 0.100 Uiso 0.5 1 calc R . P C 1
H83B H 0.0872 0.1851 0.2385 0.100 Uiso 0.5 1 calc R . P C 1
C84 C 0.0838(7) 0.0718(6) 0.2840(6) 0.0832(13) Uiso 0.5 1 d DG U P C 1
H84A H 0.0608 0.0723 0.3362 0.100 Uiso 0.5 1 calc R . P C 1
H84B H 0.0200 0.0776 0.2590 0.100 Uiso 0.5 1 calc R . P C 1
O10 O 0.0908(9) 0.0347(6) 0.2525(6) 0.0832(13) Uiso 0.5 1 d . U P D 2
C85 C 0.2179(12) 0.0241(7) 0.2263(7) 0.057(3) Uiso 0.5 1 d D U P D 2
H85A H 0.2623 -0.0001 0.2657 0.068 Uiso 0.5 1 calc R . P D 2
H85B H 0.2415 -0.0066 0.1850 0.068 Uiso 0.5 1 calc R . P D 2
C86 C 0.2203(14) 0.1008(8) 0.2068(10) 0.0832(13) Uiso 0.5 1 d D U P D 2
H86A H 0.2803 0.1122 0.2263 0.100 Uiso 0.5 1 calc R . P D 2
H86B H 0.2296 0.1123 0.1538 0.100 Uiso 0.5 1 calc R . P D 2
C87 C 0.1240(12) 0.1443(9) 0.2349(9) 0.0832(13) Uiso 0.5 1 d D U P D 2
H87A H 0.1367 0.1699 0.2745 0.100 Uiso 0.5 1 calc R . P D 2
H87B H 0.0946 0.1854 0.1972 0.100 Uiso 0.5 1 calc R . P D 2
C88 C 0.0541(12) 0.1053(9) 0.2589(9) 0.0832(13) Uiso 0.5 1 d D U P D 2
H88A H 0.0306 0.1120 0.3101 0.100 Uiso 0.5 1 calc R . P D 2
H88B H -0.0094 0.1255 0.2322 0.100 Uiso 0.5 1 calc R . P D 2
O11 O -0.1673(8) 0.2416(7) 0.4997(6) 0.1149(16) Uiso 0.5 1 d D U P E 2
C89 C -0.0632(10) 0.1988(6) 0.4724(8) 0.1149(16) Uiso 0.5 1 d DG U P E 2
H89A H -0.0692 0.1694 0.4336 0.138 Uiso 0.5 1 calc R . P E 2
H89B H -0.0283 0.1621 0.5111 0.138 Uiso 0.5 1 calc R . P E 2
C90 C 0.0017(9) 0.2586(8) 0.4432(8) 0.1149(16) Uiso 0.5 1 d DG U P E 2
H90A H -0.0081 0.2781 0.3924 0.138 Uiso 0.5 1 calc R . P E 2
H90B H 0.0790 0.2370 0.4475 0.138 Uiso 0.5 1 calc R . P E 2
C91 C -0.0472(13) 0.3222(8) 0.4925(11) 0.1149(16) Uiso 0.5 1 d DG U P E 2
H91A H -0.0154 0.3102 0.5385 0.138 Uiso 0.5 1 calc R . P E 2
H91B H -0.0378 0.3732 0.4691 0.138 Uiso 0.5 1 calc R . P E 2
C92 C -0.1655(11) 0.3201(7) 0.5038(10) 0.1149(16) Uiso 0.5 1 d DG U P E 2
H92A H -0.1991 0.3362 0.5513 0.138 Uiso 0.5 1 calc R . P E 2
H92B H -0.2049 0.3554 0.4661 0.138 Uiso 0.5 1 calc R . P E 2
O12 O -0.1615(10) 0.3205(8) 0.5024(7) 0.1149(16) Uiso 0.5 1 d D U P F 1
C93 C -0.1566(10) 0.2687(8) 0.4506(8) 0.1149(16) Uiso 0.5 1 d DG U P F 1
H93A H -0.2231 0.2835 0.4268 0.138 Uiso 0.5 1 calc R . P F 1
H93B H -0.1479 0.2150 0.4742 0.138 Uiso 0.5 1 calc R . P F 1
C94 C -0.0595(11) 0.2754(9) 0.3958(6) 0.1149(16) Uiso 0.5 1 d DG U P F 1
H94A H -0.0793 0.3173 0.3565 0.138 Uiso 0.5 1 calc R . P F 1
H94B H -0.0265 0.2262 0.3751 0.138 Uiso 0.5 1 calc R . P F 1
C95 C 0.0154(8) 0.2945(9) 0.4422(8) 0.1149(16) Uiso 0.5 1 d DG U P F 1
H95A H 0.0563 0.2472 0.4688 0.138 Uiso 0.5 1 calc R . P F 1
H95B H 0.0661 0.3223 0.4128 0.138 Uiso 0.5 1 calc R . P F 1
C96 C -0.0643(12) 0.3463(9) 0.4931(9) 0.1149(16) Uiso 0.5 1 d DG U P F 1
H96A H -0.0362 0.3412 0.5398 0.138 Uiso 0.5 1 calc R . P F 1
H96B H -0.0774 0.4011 0.4722 0.138 Uiso 0.5 1 calc R . P F 1

loop_
_atom_site_aniso_label
_atom_site_aniso_U_11
_atom_site_aniso_U_22
_atom_site_aniso_U_33
_atom_site_aniso_U_23
_atom_site_aniso_U_13
_atom_site_aniso_U_12
Gd1 0.01199(7) 0.01594(8) 0.01452(7) 0.00067(5) 0.00078(5) -0.00338(5)
Gd2 0.01797(8) 0.01749(8) 0.01175(7) -0.00056(5) 0.00082(5) -0.00725(6)
N1 0.0137(11) 0.0173(12) 0.0144(12) 0.0002(10) -0.0025(9) -0.0037(9)
N2 0.0118(12) 0.0197(13) 0.0206(13) 0.0019(10) -0.0020(10) -0.0049(10)
N3 0.0139(12) 0.0161(12) 0.0168(12) 0.0019(10) -0.0020(9) -0.0048(9)
N4 0.0116(11) 0.0182(12) 0.0170(12) 0.0033(10) -0.0022(9) -0.0026(9)
C1 0.0128(13) 0.0148(13) 0.0138(13) -0.0002(11) -0.0011(10) -0.0046(11)
C2 0.0137(13) 0.0163(14) 0.0152(14) -0.0029(11) -0.0021(10) -0.0036(11)
C3 0.0144(13) 0.0149(13) 0.0182(14) 0.0010(11) -0.0034(11) -0.0033(11)
C4 0.0181(15) 0.0235(16) 0.0289(18) 0.0041(14) -0.0043(13) -0.0060(13)
C5 0.0199(16) 0.0215(16) 0.0323(19) 0.0050(14) -0.0097(14) -0.0017(13)
C6 0.0246(16) 0.0218(16) 0.0240(17) 0.0060(13) -0.0101(13) -0.0039(13)
C7 0.0209(15) 0.0200(15) 0.0179(15) 0.0014(12) -0.0040(12) -0.0055(12)
C8 0.0129(13) 0.0152(13) 0.0129(13) -0.0007(11) -0.0006(10) -0.0050(10)
C9 0.0146(13) 0.0142(13) 0.0167(14) -0.0016(11) -0.0027(11) -0.0033(11)
C10 0.0153(14) 0.0216(15) 0.0250(16) 0.0001(13) -0.0033(12) -0.0047(12)
C11 0.0187(15) 0.0177(15) 0.0294(17) -0.0023(13) -0.0115(13) -0.0004(12)
C12 0.0244(16) 0.0151(14) 0.0214(16) 0.0001(12) -0.0100(13) -0.0024(12)
C13 0.0195(15) 0.0200(15) 0.0184(15) 0.0010(12) -0.0025(12) -0.0055(12)
C14 0.0128(13) 0.0154(13) 0.0159(14) -0.0020(11) -0.0019(10) -0.0024(11)
C15 0.0130(13) 0.0228(15) 0.0166(14) -0.0021(12) 0.0001(11) -0.0017(11)
C16 0.0185(14) 0.0159(14) 0.0175(14) -0.0006(11) 0.0019(11) -0.0022(11)
C17 0.0170(14) 0.0203(15) 0.0181(15) -0.0017(12) -0.0006(11) -0.0024(12)
C18 0.0209(15) 0.0191(15) 0.0147(14) -0.0011(12) 0.0014(11) -0.0017(12)
C19 0.0183(14) 0.0218(15) 0.0172(15) -0.0031(12) 0.0044(11) -0.0069(12)
C20 0.0183(16) 0.038(2) 0.0265(18) -0.0050(16) -0.0016(13) 0.0026(14)
C21 0.0299(18) 0.0181(16) 0.0318(19) -0.0008(14) 0.0042(15) -0.0035(14)
C22 0.0189(16) 0.037(2) 0.0320(19) -0.0077(16) -0.0052(14) -0.0076(14)
C23 0.037(2) 0.0263(18) 0.0215(17) 0.0055(14) -0.0009(15) 0.0010(15)
C24 0.0268(18) 0.035(2) 0.0296(19) -0.0108(16) 0.0124(14) -0.0166(15)
C25 0.0232(16) 0.0195(15) 0.0177(15) 0.0025(12) -0.0048(12) -0.0066(12)
C26 0.0186(15) 0.0205(15) 0.0189(15) -0.0028(12) 0.0006(12) -0.0059(12)
C27 0.0199(15) 0.0167(14) 0.0181(15) -0.0024(12) 0.0000(12) -0.0055(12)
C28 0.0212(15) 0.0183(15) 0.0184(15) 0.0010(12) -0.0006(12) -0.0065(12)
C29 0.0168(15) 0.0236(16) 0.0224(16) -0.0015(13) -0.0023(12) -0.0062(12)
C30 0.0330(19) 0.0275(18) 0.0256(18) 0.0034(14) -0.0108(15) -0.0065(15)
C31 0.0251(16) 0.0275(17) 0.0187(16) -0.0023(13) 0.0059(13) -0.0075(14)
C32 0.0206(16) 0.0201(16) 0.0278(18) -0.0007(13) -0.0017(13) -0.0006(12)
C33 0.0292(18) 0.0228(17) 0.0242(17) 0.0020(13) 0.0042(14) -0.0075(14)
C34 0.0189(16) 0.037(2) 0.035(2) -0.0050(16) -0.0033(14) -0.0086(15)
C35 0.0208(15) 0.0236(16) 0.0118(13) -0.0021(12) 0.0016(11) -0.0064(12)
C36 0.0201(15) 0.0233(16) 0.0143(14) -0.0050(12) 0.0007(11) -0.0068(12)
C37 0.0227(15) 0.0207(15) 0.0166(15) -0.0038(12) 0.0027(12) -0.0057(12)
C38 0.0178(15) 0.0251(16) 0.0208(16) -0.0019(13) 0.0008(12) -0.0042(12)
C39 0.0196(15) 0.0245(16) 0.0169(15) -0.0021(12) 0.0024(12) -0.0090(12)
C40 0.0291(17) 0.0259(17) 0.0193(16) 0.0006(13) -0.0015(13) -0.0054(14)
C41 0.0229(16) 0.0310(18) 0.0235(17) -0.0068(14) -0.0037(13) -0.0092(14)
C42 0.0311(18) 0.0207(16) 0.0300(19) -0.0045(14) 0.0033(15) -0.0071(14)
C43 0.0224(17) 0.036(2) 0.037(2) -0.0029(17) -0.0025(15) 0.0004(15)
C44 0.0256(17) 0.038(2) 0.0221(17) -0.0043(15) 0.0045(13) -0.0166(15)
C45 0.0176(15) 0.0233(16) 0.0223(16) -0.0042(13) -0.0042(12) -0.0051(12)
C46 0.0313(17) 0.0206(15) 0.0131(14) -0.0021(12) -0.0073(12) -0.0064(13)
C47 0.0209(15) 0.0262(16) 0.0185(15) -0.0086(13) 0.0035(12) -0.0115(13)
C48 0.0197(15) 0.0188(15) 0.0234(16) -0.0048(12) -0.0071(12) -0.0044(12)
C49 0.0242(15) 0.0192(15) 0.0156(14) -0.0018(12) -0.0028(12) -0.0098(12)
C50 0.0197(17) 0.047(2) 0.042(2) -0.0159(19) -0.0063(16) -0.0047(16)
C51 0.063(3) 0.032(2) 0.0210(18) 0.0042(15) -0.0171(18) -0.019(2)
C52 0.034(2) 0.042(2) 0.038(2) -0.0206(18) 0.0175(17) -0.0214(18)
C53 0.032(2) 0.0225(17) 0.049(2) -0.0100(17) -0.0232(18) 0.0029(15)
C54 0.050(2) 0.0296(19) 0.0254(19) 0.0013(15) 0.0024(17) -0.0210(18)
K1 0.0239(3) 0.0197(3) 0.0173(3) -0.0050(3) 0.0007(3) -0.0025(3)
O1 0.0269(13) 0.0336(14) 0.0244(13) -0.0019(11) 0.0101(10) -0.0019(11)
O2 0.0437(16) 0.0309(14) 0.0180(12) -0.0086(10) 0.0021(11) 0.0013(12)
O3 0.0297(13) 0.0204(12) 0.0259(13) -0.0076(10) -0.0044(10) -0.0029(10)
O4 0.0343(13) 0.0195(11) 0.0243(12) -0.0031(10) -0.0071(10) -0.0036(10)
O5 0.0240(12) 0.0219(11) 0.0223(12) -0.0039(9) -0.0050(9) -0.0064(9)
O6 0.0235(12) 0.0301(13) 0.0258(13) -0.0069(10) -0.0041(10) -0.0026(10)
N5 0.0206(13) 0.0185(13) 0.0225(14) -0.0046(11) -0.0005(11) -0.0020(10)
N6 0.0377(17) 0.0256(15) 0.0244(15) -0.0067(12) -0.0080(13) 0.0024(13)
C55 0.0227(17) 0.0243(17) 0.0327(19) -0.0057(15) 0.0004(14) 0.0031(13)
C56 0.0256(18) 0.033(2) 0.035(2) -0.0078(16) 0.0060(15) -0.0033(15)
C57 0.039(2) 0.038(2) 0.0236(19) -0.0020(16) 0.0140(16) -0.0009(17)
C58 0.049(2) 0.032(2) 0.0221(18) -0.0085(15) 0.0112(17) -0.0005(18)
C59 0.057(3) 0.033(2) 0.0187(17) -0.0075(15) -0.0047(17) -0.0008(19)
C60 0.054(3) 0.029(2) 0.0224(18) -0.0028(15) -0.0108(17) 0.0034(18)
C61 0.0262(17) 0.0289(18) 0.0291(18) -0.0058(15) -0.0077(14) -0.0076(14)
C62 0.0308(18) 0.0282(18) 0.0270(18) -0.0094(15) -0.0086(14) -0.0070(15)
C63 0.0290(17) 0.0202(16) 0.0302(18) -0.0111(14) -0.0033(14) -0.0040(13)
C64 0.0330(19) 0.0215(17) 0.0310(19) -0.0043(14) -0.0020(15) -0.0071(14)
C65 0.044(2) 0.0205(17) 0.0272(19) -0.0028(14) -0.0059(16) 0.0017(15)
C66 0.035(2) 0.0296(19) 0.031(2) -0.0069(16) -0.0105(16) 0.0060(16)
C67 0.0268(17) 0.0240(16) 0.0209(16) 0.0000(13) -0.0045(13) -0.0042(13)
C68 0.0299(18) 0.0193(16) 0.0246(17) -0.0012(13) -0.0054(14) -0.0040(13)
C69 0.0311(18) 0.0307(18) 0.0240(17) -0.0053(14) -0.0037(14) -0.0147(15)
C70 0.0261(17) 0.038(2) 0.0248(17) -0.0108(15) 0.0000(14) -0.0120(15)
C71 0.0263(18) 0.033(2) 0.036(2) -0.0116(17) -0.0077(15) 0.0007(15)
C72 0.037(2) 0.034(2) 0.032(2) -0.0110(16) -0.0146(17) 0.0022(16)

loop_
_atom_type_symbol
_atom_type_description
_atom_type_scat_dispersion_real
_atom_type_scat_dispersion_imag
_atom_type_scat_source
C C 0.0033 0.0016 'International Tables Vol C Tables 4.2.6.8 and 6.1.1.4'
H H 0.0000 0.0000 'International Tables Vol C Tables 4.2.6.8 and 6.1.1.4'
Gd Gd -0.1653 3.9035 'International Tables Vol C Tables 4.2.6.8 and 6.1.1.4'
K K 0.2009 0.2494 'International Tables Vol C Tables 4.2.6.8 and 6.1.1.4'
N N 0.0061 0.0033 'International Tables Vol C Tables 4.2.6.8 and 6.1.1.4'
O O 0.0106 0.0060 'International Tables Vol C Tables 4.2.6.8 and 6.1.1.4'

loop_
_exptl_crystal_face_index_h
_exptl_crystal_face_index_k
_exptl_crystal_face_index_l
_exptl_crystal_face_perp_dist
0 1 0 0.1319
0 -1 0 0.1481
2 1 0 0.2939
-2 -1 0 0.2819
2 0 1 0.2893
0 -1 -2 0.1487
0 1 2 0.1270
2 0 -1 0.2915
0 -1 -1 0.1494
0 1 1 0.1253
2 1 1 0.2871
1 -2 -1 0.2007
-1 2 1 0.1563
2 2 1 0.2625
-1 0 0 0.2650
-2 1 0 0.2415
1 2 0 0.2122
1 -1 0 0.2504
0 2 -1 0.1450
2 2 -1 0.2669
-2 2 -1 0.2025
-2 -2 1 0.2952
1 -2 1 0.2359
0 1 -1 0.1509
2 1 -1 0.2836
2 -1 1 0.2733
0 0 1 0.1468
0 0 -1 0.1601
-1 0 -2 0.2167
-1 0 2 0.2034
1 0 2 0.2289
1 0 -1 0.2678
2 1 2 0.2667
-1 -2 -2 0.2079
1 2 2 0.1959
0 -2 -1 0.1445
-1 -2 -1 0.2271
0 2 1 0.1240
1 2 1 0.2006
-1 2 0 0.1591
-1 2 -1 0.1712
0 1 -2 0.1605
0 -1 1 0.1581
-1 2 2 0.1497
-2 1 -2 0.2112
-1 1 -2 0.1946
2 -1 2 0.2619
1 1 2 0.2154
1 -1 -2 0.2198
1 -2 -2 0.1863
-1 1 2 0.1697
0 -1 2 0.1450

loop_
_geom_angle_atom_site_label_1
_geom_angle_atom_site_label_2
_geom_angle_atom_site_label_3
_geom_angle
_geom_angle_site_symmetry_1
_geom_angle_site_symmetry_3
_geom_angle_publ_flag
N2 Gd1 N4 75.26(9) . . ?
N2 Gd1 C15 98.15(9) . . ?
N2 Gd1 C16 82.88(9) . . ?
N2 Gd1 C17 100.54(10) . . ?
N2 Gd1 C18 130.29(10) . . ?
N2 Gd1 C19 128.28(10) . . ?
N2 Gd1 C25 82.93(9) . . ?
N2 Gd1 C26 86.55(10) . . ?
N2 Gd1 C27 116.00(10) . . ?
N2 Gd1 C28 132.40(10) . . ?
N2 Gd1 C29 109.00(10) . . ?
N4 Gd1 C15 128.80(9) . . ?
N4 Gd1 C16 99.65(9) . . ?
N4 Gd1 C17 80.78(9) . . ?
N4 Gd1 C18 95.58(9) . . ?
N4 Gd1 C19 125.98(10) . . ?
N4 Gd1 C25 112.58(10) . . ?
N4 Gd1 C26 84.69(9) . . ?
N4 Gd1 C27 85.00(9) . . ?
N4 Gd1 C28 113.15(9) . . ?
N4 Gd1 C29 133.01(10) . . ?
C15 Gd1 C16 30.18(9) . . ?
C15 Gd1 C17 49.99(9) . . ?
C15 Gd1 C25 116.89(10) . . ?
C15 Gd1 C28 108.15(10) . . ?
C15 Gd1 C29 97.58(10) . . ?
C17 Gd1 C16 30.15(9) . . ?
C17 Gd1 C29 139.32(10) . . ?
C18 Gd1 C15 50.14(9) . . ?
C18 Gd1 C16 50.00(9) . . ?
C18 Gd1 C17 30.46(10) . . ?
C18 Gd1 C19 30.55(10) . . ?
C18 Gd1 C25 142.10(10) . . ?
C18 Gd1 C26 142.10(10) . . ?
C18 Gd1 C28 96.49(10) . . ?
C18 Gd1 C29 112.03(10) . . ?
C19 Gd1 C15 30.30(10) . . ?
C19 Gd1 C16 49.99(9) . . ?
C19 Gd1 C17 50.27(10) . . ?
C19 Gd1 C25 117.67(10) . . ?
C19 Gd1 C28 86.26(10) . . ?
C19 Gd1 C29 89.14(10) . . ?
C25 Gd1 C16 139.89(10) . . ?
C25 Gd1 C17 166.63(10) . . ?
C25 Gd1 C29 30.12(10) . . ?
C26 Gd1 C15 146.35(10) . . ?
C26 Gd1 C16 167.11(10) . . ?
C26 Gd1 C17 161.57(10) . . ?
C26 Gd1 C19 135.77(10) . . ?
C26 Gd1 C25 30.31(10) . . ?
C26 Gd1 C28 50.23(10) . . ?
C26 Gd1 C29 50.09(10) . . ?
C27 Gd1 C15 138.16(10) . . ?
C27 Gd1 C16 161.08(9) . . ?
C27 Gd1 C17 135.69(10) . . ?
C27 Gd1 C18 111.52(10) . . ?
C27 Gd1 C19 112.70(10) . . ?
C27 Gd1 C25 50.16(10) . . ?
C27 Gd1 C26 30.61(9) . . ?
C27 Gd1 C28 30.37(9) . . ?
C27 Gd1 C29 50.19(10) . . ?
C28 Gd1 C16 135.87(9) . . ?
C28 Gd1 C17 126.82(10) . . ?
C28 Gd1 C25 49.95(10) . . ?
C28 Gd1 C29 30.36(10) . . ?
C29 Gd1 C16 127.30(10) . . ?
N1 Gd2 N3 74.33(9) . . ?
N1 Gd2 C35 97.92(9) . . ?
N1 Gd2 C36 80.89(9) . . ?
N1 Gd2 C37 98.15(9) . . ?
N1 Gd2 C38 127.57(10) . . ?
N1 Gd2 C39 127.87(9) . . ?
N1 Gd2 C45 131.52(9) . . ?
N1 Gd2 C46 108.99(10) . . ?
N1 Gd2 C47 81.97(9) . . ?
N1 Gd2 C48 85.08(9) . . ?
N1 Gd2 C49 114.00(9) . . ?
N3 Gd2 C35 132.38(10) . . ?
N3 Gd2 C36 102.78(10) . . ?
N3 Gd2 C37 83.74(9) . . ?
N3 Gd2 C38 97.18(9) . . ?
N3 Gd2 C39 127.24(10) . . ?
N3 Gd2 C45 108.08(10) . . ?
N3 Gd2 C46 82.80(10) . . ?
N3 Gd2 C47 88.60(10) . . ?
N3 Gd2 C48 118.43(10) . . ?
N3 Gd2 C49 132.63(9) . . ?
C35 Gd2 C36 30.81(10) . . ?
C35 Gd2 C37 50.26(10) . . ?
C35 Gd2 C38 50.19(10) . . ?
C35 Gd2 C39 30.54(10) . . ?
C35 Gd2 C45 111.18(10) . . ?
C35 Gd2 C46 141.20(10) . . ?
C35 Gd2 C47 137.73(10) . . ?
C35 Gd2 C48 107.22(10) . . ?
C35 Gd2 C49 93.95(10) . . ?
C36 Gd2 C37 30.31(10) . . ?
C36 Gd2 C38 49.98(10) . . ?
C36 Gd2 C39 50.29(10) . . ?
C36 Gd2 C45 139.99(10) . . ?
C36 Gd2 C46 169.81(10) . . ?
C36 Gd2 C47 155.96(10) . . ?
C36 Gd2 C48 130.64(10) . . ?
C36 Gd2 C49 124.40(10) . . ?
C37 Gd2 C38 29.90(10) . . ?
C39 Gd2 C37 49.67(10) . . ?
C39 Gd2 C38 30.08(10) . . ?
C39 Gd2 C49 86.04(10) . . ?
C45 Gd2 C37 130.31(10) . . ?
C45 Gd2 C38 100.61(10) . . ?
C45 Gd2 C39 90.29(10) . . ?
C45 Gd2 C49 30.24(10) . . ?
C46 Gd2 C37 144.98(10) . . ?
C46 Gd2 C38 121.34(10) . . ?
C46 Gd2 C39 119.57(10) . . ?
C46 Gd2 C45 30.43(10) . . ?
C46 Gd2 C48 50.26(10) . . ?
C46 Gd2 C49 49.94(10) . . ?
C47 Gd2 C37 171.99(10) . . ?
C47 Gd2 C38 150.39(10) . . ?
C47 Gd2 C39 135.82(10) . . ?
C47 Gd2 C45 50.34(10) . . ?
C47 Gd2 C46 30.50(10) . . ?
C47 Gd2 C48 30.51(10) . . ?
C47 Gd2 C49 50.02(10) . . ?
C48 Gd2 C37 157.46(10) . . ?
C48 Gd2 C38 138.34(10) . . ?
C48 Gd2 C39 111.35(10) . . ?
C48 Gd2 C45 50.19(10) . . ?
C48 Gd2 C49 30.17(10) . . ?
C49 Gd2 C37 135.66(10) . . ?
C49 Gd2 C38 109.20(10) . . ?
C1 N1 Gd2 109.98(18) . . ?
C1 N1 C2 103.7(2) . . ?
C2 N1 Gd2 145.5(2) . . ?
C1 N2 Gd1 109.02(19) . . ?
C3 N2 Gd1 145.7(2) . . ?
C3 N2 C1 103.6(2) . . ?
C8 N3 Gd2 109.66(18) . . ?
C9 N3 Gd2 146.1(2) . . ?
C9 N3 C8 103.7(2) . . ?
C8 N4 Gd1 108.44(18) . . ?
C8 N4 C14 103.8(2) . . ?
C14 N4 Gd1 146.9(2) . . ?
N1 C1 N2 114.7(3) . . ?
N1 C1 C8 122.3(3) . . ?
N2 C1 C8 123.0(3) . . ?
N1 C2 C3 109.0(3) . . ?
N1 C2 C7 130.6(3) . . ?
C7 C2 C3 120.4(3) . . ?
N2 C3 C2 109.0(3) . . ?
N2 C3 C4 130.1(3) . . ?
C4 C3 C2 120.8(3) . . ?
C3 C4 H4 120.9 . . ?
C3 C4 C5 118.2(3) . . ?
C5 C4 H4 120.9 . . ?
C4 C5 H5 119.4 . . ?
C6 C5 C4 121.2(3) . . ?
C6 C5 H5 119.4 . . ?
C5 C6 H6 119.4 . . ?
C5 C6 C7 121.3(3) . . ?
C7 C6 H6 119.4 . . ?
C2 C7 C6 118.1(3) . . ?
C2 C7 H7 121.0 . . ?
C6 C7 H7 121.0 . . ?
N3 C8 N4 114.4(2) . . ?
N3 C8 C1 122.4(3) . . ?
N4 C8 C1 123.2(3) . . ?
N3 C9 C10 130.0(3) . . ?
N3 C9 C14 109.3(3) . . ?
C10 C9 C14 120.6(3) . . ?
C9 C10 H10 120.9 . . ?
C9 C10 C11 118.1(3) . . ?
C11 C10 H10 120.9 . . ?
C10 C11 H11 119.5 . . ?
C12 C11 C10 121.1(3) . . ?
C12 C11 H11 119.5 . . ?
C11 C12 H12 119.2 . . ?
C11 C12 C13 121.7(3) . . ?
C13 C12 H12 119.2 . . ?
C12 C13 H13 121.1 . . ?
C14 C13 C12 117.8(3) . . ?
C14 C13 H13 121.1 . . ?
N4 C14 C9 108.7(3) . . ?
N4 C14 C13 130.7(3) . . ?
C13 C14 C9 120.6(3) . . ?
C16 C15 Gd1 75.87(18) . . ?
C16 C15 C20 125.2(3) . . ?
C19 C15 Gd1 74.79(18) . . ?
C19 C15 C16 108.5(3) . . ?
C19 C15 C20 125.9(3) . . ?
C20 C15 Gd1 121.3(2) . . ?
C15 C16 Gd1 73.95(18) . . ?
C15 C16 C17 108.0(3) . . ?
C15 C16 C21 125.4(3) . . ?
C17 C16 Gd1 74.44(18) . . ?
C17 C16 C21 126.3(3) . . ?
C21 C16 Gd1 122.0(2) . . ?
C16 C17 Gd1 75.42(19) . . ?
C16 C17 C18 107.6(3) . . ?
C16 C17 C22 126.8(3) . . ?
C18 C17 Gd1 73.38(18) . . ?
C18 C17 C22 125.4(3) . . ?
C22 C17 Gd1 121.5(2) . . ?
C17 C18 Gd1 76.17(18) . . ?
C17 C18 C19 108.5(3) . . ?
C17 C18 C23 125.1(3) . . ?
C19 C18 Gd1 75.60(18) . . ?
C19 C18 C23 126.3(3) . . ?
C23 C18 Gd1 117.5(2) . . ?
C15 C19 Gd1 74.90(17) . . ?
C15 C19 C18 107.4(3) . . ?
C15 C19 C24 125.1(3) . . ?
C18 C19 Gd1 73.85(18) . . ?
C18 C19 C24 126.2(3) . . ?
C24 C19 Gd1 127.4(2) . . ?
C15 C20 H20A 109.5 . . ?
C15 C20 H20B 109.5 . . ?
C15 C20 H20C 109.5 . . ?
H20A C20 H20B 109.5 . . ?
H20A C20 H20C 109.5 . . ?
H20B C20 H20C 109.5 . . ?
C16 C21 H21A 109.5 . . ?
C16 C21 H21B 109.5 . . ?
C16 C21 H21C 109.5 . . ?
H21A C21 H21B 109.5 . . ?
H21A C21 H21C 109.5 . . ?
H21B C21 H21C 109.5 . . ?
C17 C22 H22A 109.5 . . ?
C17 C22 H22B 109.5 . . ?
C17 C22 H22C 109.5 . . ?
H22A C22 H22B 109.5 . . ?
H22A C22 H22C 109.5 . . ?
H22B C22 H22C 109.5 . . ?
C18 C23 H23A 109.5 . . ?
C18 C23 H23B 109.5 . . ?
C18 C23 H23C 109.5 . . ?
H23A C23 H23B 109.5 . . ?
H23A C23 H23C 109.5 . . ?
H23B C23 H23C 109.5 . . ?
C19 C24 H24A 109.5 . . ?
C19 C24 H24B 109.5 . . ?
C19 C24 H24C 109.5 . . ?
H24A C24 H24B 109.5 . . ?
H24A C24 H24C 109.5 . . ?
H24B C24 H24C 109.5 . . ?
C26 C25 Gd1 74.11(19) . . ?
C26 C25 C30 125.5(3) . . ?
C29 C25 Gd1 75.25(19) . . ?
C29 C25 C26 108.5(3) . . ?
C29 C25 C30 125.6(3) . . ?
C30 C25 Gd1 122.6(2) . . ?
C25 C26 Gd1 75.58(19) . . ?
C25 C26 C27 107.6(3) . . ?
C25 C26 C31 126.4(3) . . ?
C27 C26 Gd1 74.00(18) . . ?
C27 C26 C31 125.9(3) . . ?
C31 C26 Gd1 118.3(2) . . ?
C26 C27 Gd1 75.39(18) . . ?
C26 C27 C32 125.4(3) . . ?
C28 C27 Gd1 76.10(18) . . ?
C28 C27 C26 108.4(3) . . ?
C28 C27 C32 126.0(3) . . ?
C32 C27 Gd1 119.1(2) . . ?
C27 C28 Gd1 73.53(18) . . ?
C27 C28 C29 107.8(3) . . ?
C27 C28 C33 124.7(3) . . ?
C29 C28 Gd1 75.28(19) . . ?
C29 C28 C33 126.6(3) . . ?
C33 C28 Gd1 125.4(2) . . ?
C25 C29 Gd1 74.63(19) . . ?
C25 C29 C28 107.8(3) . . ?
C25 C29 C34 124.5(3) . . ?
C28 C29 Gd1 74.36(19) . . ?
C28 C29 C34 127.1(3) . . ?
C34 C29 Gd1 124.2(2) . . ?
C25 C30 H30A 109.5 . . ?
C25 C30 H30B 109.5 . . ?
C25 C30 H30C 109.5 . . ?
H30A C30 H30B 109.5 . . ?
H30A C30 H30C 109.5 . . ?
H30B C30 H30C 109.5 . . ?
C26 C31 H31A 109.5 . . ?
C26 C31 H31B 109.5 . . ?
C26 C31 H31C 109.5 . . ?
H31A C31 H31B 109.5 . . ?
H31A C31 H31C 109.5 . . ?
H31B C31 H31C 109.5 . . ?
C27 C32 H32A 109.5 . . ?
C27 C32 H32B 109.5 . . ?
C27 C32 H32C 109.5 . . ?
H32A C32 H32B 109.5 . . ?
H32A C32 H32C 109.5 . . ?
H32B C32 H32C 109.5 . . ?
C28 C33 H33A 109.5 . . ?
C28 C33 H33B 109.5 . . ?
C28 C33 H33C 109.5 . . ?
H33A C33 H33B 109.5 . . ?
H33A C33 H33C 109.5 . . ?
H33B C33 H33C 109.5 . . ?
C29 C34 H34A 109.5 . . ?
C29 C34 H34B 109.5 . . ?
C29 C34 H34C 109.5 . . ?
H34A C34 H34B 109.5 . . ?
H34A C34 H34C 109.5 . . ?
H34B C34 H34C 109.5 . . ?
C36 C35 Gd2 75.21(18) . . ?
C36 C35 C40 126.2(3) . . ?
C39 C35 Gd2 76.66(18) . . ?
C39 C35 C36 107.8(3) . . ?
C39 C35 C40 125.9(3) . . ?
C40 C35 Gd2 117.3(2) . . ?
C35 C36 Gd2 73.98(18) . . ?
C35 C36 C41 125.9(3) . . ?
C37 C36 Gd2 76.86(19) . . ?
C37 C36 C35 107.9(3) . . ?
C37 C36 C41 126.0(3) . . ?
C41 C36 Gd2 120.1(2) . . ?
C36 C37 Gd2 72.82(18) . . ?
C36 C37 C42 126.4(3) . . ?
C38 C37 Gd2 75.13(19) . . ?
C38 C37 C36 108.1(3) . . ?
C38 C37 C42 125.4(3) . . ?
C42 C37 Gd2 120.5(2) . . ?
C37 C38 Gd2 74.97(18) . . ?
C37 C38 C39 108.2(3) . . ?
C37 C38 C43 126.4(3) . . ?
C39 C38 Gd2 74.18(19) . . ?
C39 C38 C43 125.2(3) . . ?
C43 C38 Gd2 121.6(2) . . ?
C35 C39 Gd2 72.80(18) . . ?
C35 C39 C44 126.1(3) . . ?
C38 C39 Gd2 75.75(18) . . ?
C38 C39 C35 108.0(3) . . ?
C38 C39 C44 124.8(3) . . ?
C44 C39 Gd2 126.8(2) . . ?
C35 C40 H40A 109.5 . . ?
C35 C40 H40B 109.5 . . ?
C35 C40 H40C 109.5 . . ?
H40A C40 H40B 109.5 . . ?
H40A C40 H40C 109.5 . . ?
H40B C40 H40C 109.5 . . ?
C36 C41 H41A 109.5 . . ?
C36 C41 H41B 109.5 . . ?
C36 C41 H41C 109.5 . . ?
H41A C41 H41B 109.5 . . ?
H41A C41 H41C 109.5 . . ?
H41B C41 H41C 109.5 . . ?
C37 C42 H42A 109.5 . . ?
C37 C42 H42B 109.5 . . ?
C37 C42 H42C 109.5 . . ?
H42A C42 H42B 109.5 . . ?
H42A C42 H42C 109.5 . . ?
H42B C42 H42C 109.5 . . ?
C38 C43 H43A 109.5 . . ?
C38 C43 H43B 109.5 . . ?
C38 C43 H43C 109.5 . . ?
H43A C43 H43B 109.5 . . ?
H43A C43 H43C 109.5 . . ?
H43B C43 H43C 109.5 . . ?
C39 C44 H44A 109.5 . . ?
C39 C44 H44B 109.5 . . ?
C39 C44 H44C 109.5 . . ?
H44A C44 H44B 109.5 . . ?
H44A C44 H44C 109.5 . . ?
H44B C44 H44C 109.5 . . ?
C46 C45 Gd2 73.81(18) . . ?
C46 C45 C49 107.5(3) . . ?
C46 C45 C50 125.3(3) . . ?
C49 C45 Gd2 75.70(18) . . ?
C49 C45 C50 126.7(3) . . ?
C50 C45 Gd2 122.6(2) . . ?
C45 C46 Gd2 75.76(18) . . ?
C45 C46 C51 125.3(3) . . ?
C47 C46 Gd2 74.55(18) . . ?
C47 C46 C45 108.4(3) . . ?
C47 C46 C51 126.1(3) . . ?
C51 C46 Gd2 120.3(2) . . ?
C46 C47 Gd2 74.95(18) . . ?
C46 C47 C48 107.9(3) . . ?
C46 C47 C52 126.1(3) . . ?
C48 C47 Gd2 75.28(18) . . ?
C48 C47 C52 125.9(3) . . ?
C52 C47 Gd2 119.0(2) . . ?
C47 C48 Gd2 74.21(18) . . ?
C47 C48 C53 127.4(3) . . ?
C49 C48 Gd2 76.39(18) . . ?
C49 C48 C47 108.1(3) . . ?
C49 C48 C53 124.2(3) . . ?
C53 C48 Gd2 120.2(2) . . ?
C45 C49 Gd2 74.06(18) . . ?
C45 C49 C54 126.6(3) . . ?
C48 C49 Gd2 73.44(18) . . ?
C48 C49 C45 108.1(3) . . ?
C48 C49 C54 124.3(3) . . ?
C54 C49 Gd2 127.7(2) . . ?
C45 C50 H50A 109.5 . . ?
C45 C50 H50B 109.5 . . ?
C45 C50 H50C 109.5 . . ?
H50A C50 H50B 109.5 . . ?
H50A C50 H50C 109.5 . . ?
H50B C50 H50C 109.5 . . ?
C46 C51 H51A 109.5 . . ?
C46 C51 H51B 109.5 . . ?
C46 C51 H51C 109.5 . . ?
H51A C51 H51B 109.5 . . ?
H51A C51 H51C 109.5 . . ?
H51B C51 H51C 109.5 . . ?
C47 C52 H52A 109.5 . . ?
C47 C52 H52B 109.5 . . ?
C47 C52 H52C 109.5 . . ?
H52A C52 H52B 109.5 . . ?
H52A C52 H52C 109.5 . . ?
H52B C52 H52C 109.5 . . ?
C48 C53 H53A 109.5 . . ?
C48 C53 H53B 109.5 . . ?
C48 C53 H53C 109.5 . . ?
H53A C53 H53B 109.5 . . ?
H53A C53 H53C 109.5 . . ?
H53B C53 H53C 109.5 . . ?
C49 C54 H54A 109.5 . . ?
C49 C54 H54B 109.5 . . ?
C49 C54 H54C 109.5 . . ?
H54A C54 H54B 109.5 . . ?
H54A C54 H54C 109.5 . . ?
H54B C54 H54C 109.5 . . ?
O1 K1 N5 58.67(8) . . ?
O1 K1 N6 120.25(9) . . ?
O2 K1 O1 61.00(8) . . ?
O2 K1 O3 123.66(9) . . ?
O2 K1 O4 96.49(8) . . ?
O2 K1 O5 132.86(8) . . ?
O2 K1 O6 95.30(8) . . ?
O2 K1 N5 119.47(8) . . ?
O2 K1 N6 59.40(9) . . ?
O3 K1 O1 95.53(8) . . ?
O3 K1 O4 60.34(7) . . ?
O3 K1 O5 97.63(7) . . ?
O3 K1 O6 136.25(8) . . ?
O3 K1 N5 59.54(7) . . ?
O3 K1 N6 120.39(8) . . ?
O4 K1 O1 131.84(8) . . ?
O4 K1 O6 99.76(8) . . ?
O4 K1 N5 119.76(8) . . ?
O4 K1 N6 60.29(8) . . ?
O5 K1 O1 96.56(7) . . ?
O5 K1 O4 125.62(8) . . ?
O5 K1 O6 60.79(7) . . ?
O5 K1 N5 60.39(7) . . ?
O5 K1 N6 120.73(9) . . ?
O6 K1 O1 122.74(8) . . ?
O6 K1 N5 120.70(8) . . ?
O6 K1 N6 60.32(9) . . ?
N6 K1 N5 178.73(9) . . ?
C56 O1 K1 118.2(2) . . ?
C56 O1 C57 111.5(3) . . ?
C57 O1 K1 113.2(2) . . ?
C58 O2 K1 113.3(2) . . ?
C59 O2 K1 118.0(2) . . ?
C59 O2 C58 110.6(3) . . ?
C62 O3 K1 117.3(2) . . ?
C63 O3 K1 115.7(2) . . ?
C63 O3 C62 111.5(3) . . ?
C64 O4 K1 114.0(2) . . ?
C64 O4 C65 111.3(3) . . ?
C65 O4 K1 116.2(2) . . ?
C68 O5 K1 114.31(19) . . ?
C68 O5 C69 110.9(3) . . ?
C69 O5 K1 113.04(19) . . ?
C70 O6 K1 113.04(19) . . ?
C70 O6 C71 111.3(3) . . ?
C71 O6 K1 113.5(2) . . ?
C55 N5 K1 110.2(2) . . ?
C61 N5 K1 109.2(2) . . ?
C61 N5 C55 109.9(3) . . ?
C67 N5 K1 107.15(19) . . ?
C67 N5 C55 110.2(3) . . ?
C67 N5 C61 110.1(3) . . ?
C60 N6 K1 109.3(2) . . ?
C60 N6 C66 110.1(3) . . ?
C60 N6 C72 110.5(3) . . ?
C66 N6 K1 108.3(2) . . ?
C72 N6 K1 108.6(2) . . ?
C72 N6 C66 110.0(3) . . ?
N5 C55 H55A 109.1 . . ?
N5 C55 H55B 109.1 . . ?
N5 C55 C56 112.6(3) . . ?
H55A C55 H55B 107.8 . . ?
C56 C55 H55A 109.1 . . ?
C56 C55 H55B 109.1 . . ?
O1 C56 C55 108.1(3) . . ?
O1 C56 H56A 110.1 . . ?
O1 C56 H56B 110.1 . . ?
C55 C56 H56A 110.1 . . ?
C55 C56 H56B 110.1 . . ?
H56A C56 H56B 108.4 . . ?
O1 C57 H57A 109.9 . . ?
O1 C57 H57B 109.9 . . ?
O1 C57 C58 108.9(3) . . ?
H57A C57 H57B 108.3 . . ?
C58 C57 H57A 109.9 . . ?
C58 C57 H57B 109.9 . . ?
O2 C58 C57 109.2(3) . . ?
O2 C58 H58A 109.8 . . ?
O2 C58 H58B 109.8 . . ?
C57 C58 H58A 109.8 . . ?
C57 C58 H58B 109.8 . . ?
H58A C58 H58B 108.3 . . ?
O2 C59 H59A 110.1 . . ?
O2 C59 H59B 110.1 . . ?
O2 C59 C60 107.8(3) . . ?
H59A C59 H59B 108.5 . . ?
C60 C59 H59A 110.1 . . ?
C60 C59 H59B 110.1 . . ?
N6 C60 C59 113.1(3) . . ?
N6 C60 H60A 109.0 . . ?
N6 C60 H60B 109.0 . . ?
C59 C60 H60A 109.0 . . ?
C59 C60 H60B 109.0 . . ?
H60A C60 H60B 107.8 . . ?
N5 C61 H61A 108.8 . . ?
N5 C61 H61B 108.8 . . ?
N5 C61 C62 113.8(3) . . ?
H61A C61 H61B 107.7 . . ?
C62 C61 H61A 108.8 . . ?
C62 C61 H61B 108.8 . . ?
O3 C62 C61 109.1(3) . . ?
O3 C62 H62A 109.9 . . ?
O3 C62 H62B 109.9 . . ?
C61 C62 H62A 109.9 . . ?
C61 C62 H62B 109.9 . . ?
H62A C62 H62B 108.3 . . ?
O3 C63 H63A 109.8 . . ?
O3 C63 H63B 109.8 . . ?
O3 C63 C64 109.4(3) . . ?
H63A C63 H63B 108.2 . . ?
C64 C63 H63A 109.8 . . ?
C64 C63 H63B 109.8 . . ?
O4 C64 C63 109.0(3) . . ?
O4 C64 H64A 109.9 . . ?
O4 C64 H64B 109.9 . . ?
C63 C64 H64A 109.9 . . ?
C63 C64 H64B 109.9 . . ?
H64A C64 H64B 108.3 . . ?
O4 C65 H65A 109.9 . . ?
O4 C65 H65B 109.9 . . ?
O4 C65 C66 108.9(3) . . ?
H65A C65 H65B 108.3 . . ?
C66 C65 H65A 109.9 . . ?
C66 C65 H65B 109.9 . . ?
N6 C66 C65 113.7(3) . . ?
N6 C66 H66A 108.8 . . ?
N6 C66 H66B 108.8 . . ?
C65 C66 H66A 108.8 . . ?
C65 C66 H66B 108.8 . . ?
H66A C66 H66B 107.7 . . ?
N5 C67 H67A 108.9 . . ?
N5 C67 H67B 108.9 . . ?
N5 C67 C68 113.3(3) . . ?
H67A C67 H67B 107.7 . . ?
C68 C67 H67A 108.9 . . ?
C68 C67 H67B 108.9 . . ?
O5 C68 C67 108.6(3) . . ?
O5 C68 H68A 110.0 . . ?
O5 C68 H68B 110.0 . . ?
C67 C68 H68A 110.0 . . ?
C67 C68 H68B 110.0 . . ?
H68A C68 H68B 108.3 . . ?
O5 C69 H69A 109.8 . . ?
O5 C69 H69B 109.8 . . ?
O5 C69 C70 109.3(3) . . ?
H69A C69 H69B 108.3 . . ?
C70 C69 H69A 109.8 . . ?
C70 C69 H69B 109.8 . . ?
O6 C70 C69 109.1(3) . . ?
O6 C70 H70A 109.9 . . ?
O6 C70 H70B 109.9 . . ?
C69 C70 H70A 109.9 . . ?
C69 C70 H70B 109.9 . . ?
H70A C70 H70B 108.3 . . ?
O6 C71 H71A 109.9 . . ?
O6 C71 H71B 109.9 . . ?
O6 C71 C72 108.8(3) . . ?
H71A C71 H71B 108.3 . . ?
C72 C71 H71A 109.9 . . ?
C72 C71 H71B 109.9 . . ?
N6 C72 C71 113.6(3) . . ?
N6 C72 H72A 108.8 . . ?
N6 C72 H72B 108.8 . . ?
C71 C72 H72A 108.8 . . ?
C71 C72 H72B 108.8 . . ?
H72A C72 H72B 107.7 . . ?
C77 O7 C80 105.2(8) . . ?
C76 O8 C73 90(2) . . ?
O8 C73 H73A 108.7 . . ?
O8 C73 H73B 108.7 . . ?
H73A C73 H73B 107.6 . . ?
C74 C73 O8 114.4(17) . . ?
C74 C73 H73A 108.7 . . ?
C74 C73 H73B 108.7 . . ?
C73 C74 H74A 110.4 . . ?
C73 C74 H74B 110.4 . . ?
C73 C74 C75 106.7(18) . . ?
H74A C74 H74B 108.6 . . ?
C75 C74 H74A 110.4 . . ?
C75 C74 H74B 110.4 . . ?
C74 C75 H75A 112.2 . . ?
C74 C75 H75B 112.2 . . ?
H75A C75 H75B 109.8 . . ?
C76 C75 C74 98(3) . . ?
C76 C75 H75A 112.2 . . ?
C76 C75 H75B 112.2 . . ?
O8 C76 H76A 104.9 . . ?
O8 C76 H76B 104.9 . . ?
C75 C76 O8 130(4) . . ?
C75 C76 H76A 104.9 . . ?
C75 C76 H76B 104.9 . . ?
H76A C76 H76B 105.8 . . ?
O7 C77 H77A 111.2 . . ?
O7 C77 H77B 111.2 . . ?
O7 C77 C78 102.7(7) . . ?
H77A C77 H77B 109.1 . . ?
C78 C77 H77A 111.2 . . ?
C78 C77 H77B 111.2 . . ?
C77 C78 H78A 110.6 . . ?
C77 C78 H78B 110.6 . . ?
H78A C78 H78B 108.7 . . ?
C79 C78 C77 105.6(8) . . ?
C79 C78 H78A 110.6 . . ?
C79 C78 H78B 110.6 . . ?
C78 C79 H79A 111.0 . . ?
C78 C79 H79B 111.0 . . ?
C78 C79 C80 103.6(8) . . ?
H79A C79 H79B 109.0 . . ?
C80 C79 H79A 111.0 . . ?
C80 C79 H79B 111.0 . . ?
O7 C80 C79 103.5(8) . . ?
O7 C80 H80A 111.1 . . ?
O7 C80 H80B 111.1 . . ?
C79 C80 H80A 111.1 . . ?
C79 C80 H80B 111.1 . . ?
H80A C80 H80B 109.0 . . ?
C81 O9 C84 110.1 . . ?
O9 C81 H81A 110.5 . . ?
O9 C81 H81B 110.5 . . ?
O9 C81 C82 106.3 . . ?
H81A C81 H81B 108.7 . . ?
C82 C81 H81A 110.5 . . ?
C82 C81 H81B 110.5 . . ?
C81 C82 H82A 111.4 . . ?
C81 C82 H82B 111.4 . . ?
C81 C82 C83 101.8 . . ?
H82A C82 H82B 109.3 . . ?
C83 C82 H82A 111.4 . . ?
C83 C82 H82B 111.4 . . ?
C82 C83 H83A 111.4 . . ?
C82 C83 H83B 111.4 . . ?
H83A C83 H83B 109.3 . . ?
C84 C83 C82 101.7 . . ?
C84 C83 H83A 111.4 . . ?
C84 C83 H83B 111.4 . . ?
O9 C84 C83 106.3 . . ?
O9 C84 H84A 110.5 . . ?
O9 C84 H84B 110.5 . . ?
C83 C84 H84A 110.5 . . ?
C83 C84 H84B 110.5 . . ?
H84A C84 H84B 108.7 . . ?
C88 O10 C85 105.7(11) . . ?
O10 C85 H85A 111.8 . . ?
O10 C85 H85B 111.8 . . ?
H85A C85 H85B 109.5 . . ?
C86 C85 O10 99.8(11) . . ?
C86 C85 H85A 111.8 . . ?
C86 C85 H85B 111.8 . . ?
C85 C86 H86A 110.4 . . ?
C85 C86 H86B 110.4 . . ?
H86A C86 H86B 108.6 . . ?
C87 C86 C85 106.5(12) . . ?
C87 C86 H86A 110.4 . . ?
C87 C86 H86B 110.4 . . ?
C86 C87 H87A 108.8 . . ?
C86 C87 H87B 108.8 . . ?
H87A C87 H87B 107.7 . . ?
C88 C87 C86 114.0(13) . . ?
C88 C87 H87A 108.8 . . ?
C88 C87 H87B 108.8 . . ?
O10 C88 C87 111.7(13) . . ?
O10 C88 H88A 109.3 . . ?
O10 C88 H88B 109.3 . . ?
C87 C88 H88A 109.3 . . ?
C87 C88 H88B 109.3 . . ?
H88A C88 H88B 107.9 . . ?
C89 O11 C92 110.1 . . ?
O11 C89 H89A 110.5 . . ?
O11 C89 H89B 110.5 . . ?
O11 C89 C90 106.3 . . ?
H89A C89 H89B 108.7 . . ?
C90 C89 H89A 110.5 . . ?
C90 C89 H89B 110.5 . . ?
C89 C90 H90A 111.4 . . ?
C89 C90 H90B 111.4 . . ?
C89 C90 C91 101.8 . . ?
H90A C90 H90B 109.3 . . ?
C91 C90 H90A 111.4 . . ?
C91 C90 H90B 111.4 . . ?
C90 C91 H91A 111.4 . . ?
C90 C91 H91B 111.4 . . ?
H91A C91 H91B 109.3 . . ?
C92 C91 C90 101.8 . . ?
C92 C91 H91A 111.4 . . ?
C92 C91 H91B 111.4 . . ?
O11 C92 C91 106.2 . . ?
O11 C92 H92A 110.5 . . ?
O11 C92 H92B 110.5 . . ?
C91 C92 H92A 110.5 . . ?
C91 C92 H92B 110.5 . . ?
H92A C92 H92B 108.7 . . ?
C93 O12 C96 110.1 . . ?
O12 C93 H93A 110.5 . . ?
O12 C93 H93B 110.5 . . ?
O12 C93 C94 106.2 . . ?
H93A C93 H93B 108.7 . . ?
C94 C93 H93A 110.5 . . ?
C94 C93 H93B 110.5 . . ?
C93 C94 H94A 111.4 . . ?
C93 C94 H94B 111.4 . . ?
C93 C94 C95 101.8 . . ?
H94A C94 H94B 109.3 . . ?
C95 C94 H94A 111.4 . . ?
C95 C94 H94B 111.4 . . ?
C94 C95 H95A 111.4 . . ?
C94 C95 H95B 111.4 . . ?
H95A C95 H95B 109.3 . . ?
C96 C95 C94 101.7 . . ?
C96 C95 H95A 111.4 . . ?
C96 C95 H95B 111.4 . . ?
O12 C96 C95 106.3 . . ?
O12 C96 H96A 110.5 . . ?
O12 C96 H96B 110.5 . . ?
C95 C96 H96A 110.5 . . ?
C95 C96 H96B 110.5 . . ?
H96A C96 H96B 108.7 . . ?

loop_
_geom_bond_atom_site_label_1
_geom_bond_atom_site_label_2
_geom_bond_distance
_geom_bond_site_symmetry_2
_geom_bond_publ_flag
Gd1 N2 2.381(3) . ?
Gd1 N4 2.399(2) . ?
Gd1 C15 2.710(3) . ?
Gd1 C16 2.735(3) . ?
Gd1 C17 2.722(3) . ?
Gd1 C18 2.686(3) . ?
Gd1 C19 2.709(3) . ?
Gd1 C25 2.721(3) . ?
Gd1 C26 2.703(3) . ?
Gd1 C27 2.685(3) . ?
Gd1 C28 2.718(3) . ?
Gd1 C29 2.729(3) . ?
Gd2 N1 2.386(2) . ?
Gd2 N3 2.392(3) . ?
Gd2 C35 2.671(3) . ?
Gd2 C36 2.687(3) . ?
Gd2 C37 2.739(3) . ?
Gd2 C38 2.741(3) . ?
Gd2 C39 2.720(3) . ?
Gd2 C45 2.717(3) . ?
Gd2 C46 2.692(3) . ?
Gd2 C47 2.687(3) . ?
Gd2 C48 2.701(3) . ?
Gd2 C49 2.738(3) . ?
N1 C1 1.377(4) . ?
N1 C2 1.385(4) . ?
N2 C1 1.384(4) . ?
N2 C3 1.382(4) . ?
N3 C8 1.384(4) . ?
N3 C9 1.379(4) . ?
N4 C8 1.384(4) . ?
N4 C14 1.385(4) . ?
C1 C8 1.408(4) . ?
C2 C3 1.423(4) . ?
C2 C7 1.397(4) . ?
C3 C4 1.393(4) . ?
C4 H4 0.9500 . ?
C4 C5 1.397(5) . ?
C5 H5 0.9500 . ?
C5 C6 1.393(5) . ?
C6 H6 0.9500 . ?
C6 C7 1.401(5) . ?
C7 H7 0.9500 . ?
C9 C10 1.398(4) . ?
C9 C14 1.425(4) . ?
C10 H10 0.9500 . ?
C10 C11 1.405(5) . ?
C11 H11 0.9500 . ?
C11 C12 1.386(5) . ?
C12 H12 0.9500 . ?
C12 C13 1.406(4) . ?
C13 H13 0.9500 . ?
C13 C14 1.397(4) . ?
C15 C16 1.418(4) . ?
C15 C19 1.416(4) . ?
C15 C20 1.508(4) . ?
C16 C17 1.419(4) . ?
C16 C21 1.506(5) . ?
C17 C18 1.421(5) . ?
C17 C22 1.503(5) . ?
C18 C19 1.422(5) . ?
C18 C23 1.502(5) . ?
C19 C24 1.504(4) . ?
C20 H20A 0.9800 . ?
C20 H20B 0.9800 . ?
C20 H20C 0.9800 . ?
C21 H21A 0.9800 . ?
C21 H21B 0.9800 . ?
C21 H21C 0.9800 . ?
C22 H22A 0.9800 . ?
C22 H22B 0.9800 . ?
C22 H22C 0.9800 . ?
C23 H23A 0.9800 . ?
C23 H23B 0.9800 . ?
C23 H23C 0.9800 . ?
C24 H24A 0.9800 . ?
C24 H24B 0.9800 . ?
C24 H24C 0.9800 . ?
C25 C26 1.418(5) . ?
C25 C29 1.416(5) . ?
C25 C30 1.506(5) . ?
C26 C27 1.422(4) . ?
C26 C31 1.499(4) . ?
C27 C28 1.415(4) . ?
C27 C32 1.507(4) . ?
C28 C29 1.426(4) . ?
C28 C33 1.501(4) . ?
C29 C34 1.507(5) . ?
C30 H30A 0.9800 . ?
C30 H30B 0.9800 . ?
C30 H30C 0.9800 . ?
C31 H31A 0.9800 . ?
C31 H31B 0.9800 . ?
C31 H31C 0.9800 . ?
C32 H32A 0.9800 . ?
C32 H32B 0.9800 . ?
C32 H32C 0.9800 . ?
C33 H33A 0.9800 . ?
C33 H33B 0.9800 . ?
C33 H33C 0.9800 . ?
C34 H34A 0.9800 . ?
C34 H34B 0.9800 . ?
C34 H34C 0.9800 . ?
C35 C36 1.423(4) . ?
C35 C39 1.421(5) . ?
C35 C40 1.506(5) . ?
C36 C37 1.419(5) . ?
C36 C41 1.506(5) . ?
C37 C38 1.413(5) . ?
C37 C42 1.507(5) . ?
C38 C39 1.417(5) . ?
C38 C43 1.506(5) . ?
C39 C44 1.507(5) . ?
C40 H40A 0.9800 . ?
C40 H40B 0.9800 . ?
C40 H40C 0.9800 . ?
C41 H41A 0.9800 . ?
C41 H41B 0.9800 . ?
C41 H41C 0.9800 . ?
C42 H42A 0.9800 . ?
C42 H42B 0.9800 . ?
C42 H42C 0.9800 . ?
C43 H43A 0.9800 . ?
C43 H43B 0.9800 . ?
C43 H43C 0.9800 . ?
C44 H44A 0.9800 . ?
C44 H44B 0.9800 . ?
C44 H44C 0.9800 . ?
C45 C46 1.420(5) . ?
C45 C49 1.423(5) . ?
C45 C50 1.505(5) . ?
C46 C47 1.415(5) . ?
C46 C51 1.506(5) . ?
C47 C48 1.418(5) . ?
C47 C52 1.505(5) . ?
C48 C49 1.416(5) . ?
C48 C53 1.504(5) . ?
C49 C54 1.504(5) . ?
C50 H50A 0.9800 . ?
C50 H50B 0.9800 . ?
C50 H50C 0.9800 . ?
C51 H51A 0.9800 . ?
C51 H51B 0.9800 . ?
C51 H51C 0.9800 . ?
C52 H52A 0.9800 . ?
C52 H52B 0.9800 . ?
C52 H52C 0.9800 . ?
C53 H53A 0.9800 . ?
C53 H53B 0.9800 . ?
C53 H53C 0.9800 . ?
C54 H54A 0.9800 . ?
C54 H54B 0.9800 . ?
C54 H54C 0.9800 . ?
K1 O1 2.835(3) . ?
K1 O2 2.795(3) . ?
K1 O3 2.806(3) . ?
K1 O4 2.828(3) . ?
K1 O5 2.823(2) . ?
K1 O6 2.834(3) . ?
K1 N5 3.081(3) . ?
K1 N6 3.056(3) . ?
O1 C56 1.423(5) . ?
O1 C57 1.424(4) . ?
O2 C58 1.430(5) . ?
O2 C59 1.423(5) . ?
O3 C62 1.430(4) . ?
O3 C63 1.426(4) . ?
O4 C64 1.425(4) . ?
O4 C65 1.427(4) . ?
O5 C68 1.420(4) . ?
O5 C69 1.430(4) . ?
O6 C70 1.427(5) . ?
O6 C71 1.428(4) . ?
N5 C55 1.480(4) . ?
N5 C61 1.471(4) . ?
N5 C67 1.466(4) . ?
N6 C60 1.465(5) . ?
N6 C66 1.476(5) . ?
N6 C72 1.466(6) . ?
C55 H55A 0.9900 . ?
C55 H55B 0.9900 . ?
C55 C56 1.506(5) . ?
C56 H56A 0.9900 . ?
C56 H56B 0.9900 . ?
C57 H57A 0.9900 . ?
C57 H57B 0.9900 . ?
C57 C58 1.501(7) . ?
C58 H58A 0.9900 . ?
C58 H58B 0.9900 . ?
C59 H59A 0.9900 . ?
C59 H59B 0.9900 . ?
C59 C60 1.508(6) . ?
C60 H60A 0.9900 . ?
C60 H60B 0.9900 . ?
C61 H61A 0.9900 . ?
C61 H61B 0.9900 . ?
C61 C62 1.503(5) . ?
C62 H62A 0.9900 . ?
C62 H62B 0.9900 . ?
C63 H63A 0.9900 . ?
C63 H63B 0.9900 . ?
C63 C64 1.504(5) . ?
C64 H64A 0.9900 . ?
C64 H64B 0.9900 . ?
C65 H65A 0.9900 . ?
C65 H65B 0.9900 . ?
C65 C66 1.505(6) . ?
C66 H66A 0.9900 . ?
C66 H66B 0.9900 . ?
C67 H67A 0.9900 . ?
C67 H67B 0.9900 . ?
C67 C68 1.511(5) . ?
C68 H68A 0.9900 . ?
C68 H68B 0.9900 . ?
C69 H69A 0.9900 . ?
C69 H69B 0.9900 . ?
C69 C70 1.490(5) . ?
C70 H70A 0.9900 . ?
C70 H70B 0.9900 . ?
C71 H71A 0.9900 . ?
C71 H71B 0.9900 . ?
C71 C72 1.504(6) . ?
C72 H72A 0.9900 . ?
C72 H72B 0.9900 . ?
O7 C77 1.347(11) . ?
O7 C80 1.420(13) . ?
O8 C73 1.79(3) . ?
O8 C76 1.52(5) . ?
C73 H73A 0.9900 . ?
C73 H73B 0.9900 . ?
C73 C74 1.38(3) . ?
C74 H74A 0.9900 . ?
C74 H74B 0.9900 . ?
C74 C75 1.74(3) . ?
C75 H75A 0.9900 . ?
C75 H75B 0.9900 . ?
C75 C76 1.38(5) . ?
C76 H76A 0.9900 . ?
C76 H76B 0.9900 . ?
C77 H77A 0.9900 . ?
C77 H77B 0.9900 . ?
C77 C78 1.547(12) . ?
C78 H78A 0.9900 . ?
C78 H78B 0.9900 . ?
C78 C79 1.420(12) . ?
C79 H79A 0.9900 . ?
C79 H79B 0.9900 . ?
C79 C80 1.533(13) . ?
C80 H80A 0.9900 . ?
C80 H80B 0.9900 . ?
O9 C81 1.4357 . ?
O9 C84 1.4366 . ?
C81 H81A 0.9900 . ?
C81 H81B 0.9900 . ?
C81 C82 1.5322 . ?
C82 H82A 0.9900 . ?
C82 H82B 0.9900 . ?
C82 C83 1.5364 . ?
C83 H83A 0.9900 . ?
C83 H83B 0.9900 . ?
C83 C84 1.5323 . ?
C84 H84A 0.9900 . ?
C84 H84B 0.9900 . ?
O10 C85 1.625(18) . ?
O10 C88 1.255(18) . ?
C85 H85A 0.9900 . ?
C85 H85B 0.9900 . ?
C85 C86 1.386(14) . ?
C86 H86A 0.9900 . ?
C86 H86B 0.9900 . ?
C86 C87 1.372(14) . ?
C87 H87A 0.9900 . ?
C87 H87B 0.9900 . ?
C87 C88 1.284(15) . ?
C88 H88A 0.9900 . ?
C88 H88B 0.9900 . ?
O11 C89 1.4360 . ?
O11 C92 1.4371 . ?
C89 H89A 0.9900 . ?
C89 H89B 0.9900 . ?
C89 C90 1.5316 . ?
C90 H90A 0.9900 . ?
C90 H90B 0.9900 . ?
C90 C91 1.5350 . ?
C91 H91A 0.9900 . ?
C91 H91B 0.9900 . ?
C91 C92 1.5318 . ?
C92 H92A 0.9900 . ?
C92 H92B 0.9900 . ?
O12 C93 1.4354 . ?
O12 C96 1.4360 . ?
C93 H93A 0.9900 . ?
C93 H93B 0.9900 . ?
C93 C94 1.5326 . ?
C94 H94A 0.9900 . ?
C94 H94B 0.9900 . ?
C94 C95 1.5350 . ?
C95 H95A 0.9900 . ?
C95 H95B 0.9900 . ?
C95 C96 1.5316 . ?
C96 H96A 0.9900 . ?
C96 H96B 0.9900 . ?

loop_
_geom_torsion_atom_site_label_1
_geom_torsion_atom_site_label_2
_geom_torsion_atom_site_label_3
_geom_torsion_atom_site_label_4
_geom_torsion
_geom_torsion_site_symmetry_1
_geom_torsion_site_symmetry_2
_geom_torsion_site_symmetry_3
_geom_torsion_site_symmetry_4
_geom_torsion_publ_flag
Gd1 N2 C1 N1 169.9(2) . . . . ?
Gd1 N2 C1 C8 -9.1(4) . . . . ?
Gd1 N2 C3 C2 -161.4(3) . . . . ?
Gd1 N2 C3 C4 17.3(6) . . . . ?
Gd1 N4 C8 N3 -172.6(2) . . . . ?
Gd1 N4 C8 C1 7.2(4) . . . . ?
Gd1 N4 C14 C9 166.6(3) . . . . ?
Gd1 N4 C14 C13 -13.3(6) . . . . ?
Gd1 C15 C16 C17 -67.2(2) . . . . ?
Gd1 C15 C16 C21 118.2(3) . . . . ?
Gd1 C15 C19 C18 67.3(2) . . . . ?
Gd1 C15 C19 C24 -125.4(3) . . . . ?
Gd1 C16 C17 C18 -66.9(2) . . . . ?
Gd1 C16 C17 C22 118.7(3) . . . . ?
Gd1 C17 C18 C19 -69.4(2) . . . . ?
Gd1 C17 C18 C23 114.1(3) . . . . ?
Gd1 C18 C19 C15 -68.0(2) . . . . ?
Gd1 C18 C19 C24 124.8(3) . . . . ?
Gd1 C25 C26 C27 67.7(2) . . . . ?
Gd1 C25 C26 C31 -114.8(3) . . . . ?
Gd1 C25 C29 C28 -67.6(2) . . . . ?
Gd1 C25 C29 C34 121.2(3) . . . . ?
Gd1 C26 C27 C28 69.6(2) . . . . ?
Gd1 C26 C27 C32 -115.5(3) . . . . ?
Gd1 C27 C28 C29 68.1(2) . . . . ?
Gd1 C27 C28 C33 -122.0(3) . . . . ?
Gd1 C28 C29 C25 67.7(2) . . . . ?
Gd1 C28 C29 C34 -121.3(4) . . . . ?
Gd2 N1 C1 N2 171.1(2) . . . . ?
Gd2 N1 C1 C8 -10.0(4) . . . . ?
Gd2 N1 C2 C3 -165.8(3) . . . . ?
Gd2 N1 C2 C7 16.3(6) . . . . ?
Gd2 N3 C8 N4 -173.3(2) . . . . ?
Gd2 N3 C8 C1 6.9(4) . . . . ?
Gd2 N3 C9 C10 -10.5(6) . . . . ?
Gd2 N3 C9 C14 168.8(3) . . . . ?
Gd2 C35 C36 C37 -70.1(2) . . . . ?
Gd2 C35 C36 C41 115.9(3) . . . . ?
Gd2 C35 C39 C38 68.2(2) . . . . ?
Gd2 C35 C39 C44 -123.4(3) . . . . ?
Gd2 C36 C37 C38 -67.4(2) . . . . ?
Gd2 C36 C37 C42 115.6(3) . . . . ?
Gd2 C37 C38 C39 -67.3(2) . . . . ?
Gd2 C37 C38 C43 118.4(4) . . . . ?
Gd2 C38 C39 C35 -66.2(2) . . . . ?
Gd2 C38 C39 C44 125.1(3) . . . . ?
Gd2 C45 C46 C47 -68.0(2) . . . . ?
Gd2 C45 C46 C51 117.3(3) . . . . ?
Gd2 C45 C49 C48 66.1(2) . . . . ?
Gd2 C45 C49 C54 -125.5(3) . . . . ?
Gd2 C46 C47 C48 -68.7(2) . . . . ?
Gd2 C46 C47 C52 115.2(3) . . . . ?
Gd2 C47 C48 C49 -69.5(2) . . . . ?
Gd2 C47 C48 C53 116.2(3) . . . . ?
Gd2 C48 C49 C45 -66.5(2) . . . . ?
Gd2 C48 C49 C54 124.7(3) . . . . ?
N1 C1 C8 N3 2.2(5) . . . . ?
N1 C1 C8 N4 -177.5(3) . . . . ?
N1 C2 C3 N2 -1.2(4) . . . . ?
N1 C2 C3 C4 179.9(3) . . . . ?
N1 C2 C7 C6 177.9(3) . . . . ?
N2 C1 C8 N3 -178.9(3) . . . . ?
N2 C1 C8 N4 1.3(5) . . . . ?
N2 C3 C4 C5 -176.1(3) . . . . ?
N3 C9 C10 C11 178.8(3) . . . . ?
N3 C9 C14 N4 0.6(4) . . . . ?
N3 C9 C14 C13 -179.4(3) . . . . ?
C1 N1 C2 C3 1.5(3) . . . . ?
C1 N1 C2 C7 -176.5(3) . . . . ?
C1 N2 C3 C2 0.4(3) . . . . ?
C1 N2 C3 C4 179.1(3) . . . . ?
C2 N1 C1 N2 -1.3(3) . . . . ?
C2 N1 C1 C8 177.6(3) . . . . ?
C2 C3 C4 C5 2.5(5) . . . . ?
C3 N2 C1 N1 0.6(4) . . . . ?
C3 N2 C1 C8 -178.4(3) . . . . ?
C3 C2 C7 C6 0.2(5) . . . . ?
C3 C4 C5 C6 -1.5(6) . . . . ?
C4 C5 C6 C7 -0.2(6) . . . . ?
C5 C6 C7 C2 0.8(5) . . . . ?
C7 C2 C3 N2 177.0(3) . . . . ?
C7 C2 C3 C4 -1.9(5) . . . . ?
C8 N3 C9 C10 -179.9(3) . . . . ?
C8 N3 C9 C14 -0.6(3) . . . . ?
C8 N4 C14 C9 -0.3(3) . . . . ?
C8 N4 C14 C13 179.7(3) . . . . ?
C9 N3 C8 N4 0.4(3) . . . . ?
C9 N3 C8 C1 -179.3(3) . . . . ?
C9 C10 C11 C12 0.5(5) . . . . ?
C10 C9 C14 N4 180.0(3) . . . . ?
C10 C9 C14 C13 0.0(5) . . . . ?
C10 C11 C12 C13 -0.1(5) . . . . ?
C11 C12 C13 C14 -0.4(5) . . . . ?
C12 C13 C14 N4 -179.5(3) . . . . ?
C12 C13 C14 C9 0.5(5) . . . . ?
C14 N4 C8 N3 -0.1(3) . . . . ?
C14 N4 C8 C1 179.7(3) . . . . ?
C14 C9 C10 C11 -0.4(5) . . . . ?
C15 C16 C17 Gd1 66.9(2) . . . . ?
C15 C16 C17 C18 0.0(4) . . . . ?
C15 C16 C17 C22 -174.5(3) . . . . ?
C16 C15 C19 Gd1 -69.0(2) . . . . ?
C16 C15 C19 C18 -1.7(4) . . . . ?
C16 C15 C19 C24 165.6(3) . . . . ?
C16 C17 C18 Gd1 68.3(2) . . . . ?
C16 C17 C18 C19 -1.1(4) . . . . ?
C16 C17 C18 C23 -177.6(3) . . . . ?
C17 C18 C19 Gd1 69.7(2) . . . . ?
C17 C18 C19 C15 1.7(4) . . . . ?
C17 C18 C19 C24 -165.4(3) . . . . ?
C19 C15 C16 Gd1 68.3(2) . . . . ?
C19 C15 C16 C17 1.1(4) . . . . ?
C19 C15 C16 C21 -173.5(3) . . . . ?
C20 C15 C16 Gd1 -118.5(3) . . . . ?
C20 C15 C16 C17 174.2(3) . . . . ?
C20 C15 C16 C21 -0.3(5) . . . . ?
C20 C15 C19 Gd1 117.9(3) . . . . ?
C20 C15 C19 C18 -174.8(3) . . . . ?
C20 C15 C19 C24 -7.5(5) . . . . ?
C21 C16 C17 Gd1 -118.6(3) . . . . ?
C21 C16 C17 C18 174.5(3) . . . . ?
C21 C16 C17 C22 0.1(5) . . . . ?
C22 C17 C18 Gd1 -117.2(3) . . . . ?
C22 C17 C18 C19 173.5(3) . . . . ?
C22 C17 C18 C23 -3.0(5) . . . . ?
C23 C18 C19 Gd1 -113.8(3) . . . . ?
C23 C18 C19 C15 178.2(3) . . . . ?
C23 C18 C19 C24 11.0(5) . . . . ?
C25 C26 C27 Gd1 -68.7(2) . . . . ?
C25 C26 C27 C28 0.9(4) . . . . ?
C25 C26 C27 C32 175.7(3) . . . . ?
C26 C25 C29 Gd1 67.3(2) . . . . ?
C26 C25 C29 C28 -0.3(4) . . . . ?
C26 C25 C29 C34 -171.5(3) . . . . ?
C26 C27 C28 Gd1 -69.2(2) . . . . ?
C26 C27 C28 C29 -1.1(4) . . . . ?
C26 C27 C28 C33 168.8(3) . . . . ?
C27 C28 C29 Gd1 -66.9(2) . . . . ?
C27 C28 C29 C25 0.8(4) . . . . ?
C27 C28 C29 C34 171.8(3) . . . . ?
C29 C25 C26 Gd1 -68.0(2) . . . . ?
C29 C25 C26 C27 -0.4(4) . . . . ?
C29 C25 C26 C31 177.2(3) . . . . ?
C30 C25 C26 Gd1 119.0(3) . . . . ?
C30 C25 C26 C27 -173.4(3) . . . . ?
C30 C25 C26 C31 4.2(6) . . . . ?
C30 C25 C29 Gd1 -119.8(3) . . . . ?
C30 C25 C29 C28 172.7(3) . . . . ?
C30 C25 C29 C34 1.5(6) . . . . ?
C31 C26 C27 Gd1 113.7(3) . . . . ?
C31 C26 C27 C28 -176.7(3) . . . . ?
C31 C26 C27 C32 -1.9(5) . . . . ?
C32 C27 C28 Gd1 116.1(3) . . . . ?
C32 C27 C28 C29 -175.9(3) . . . . ?
C32 C27 C28 C33 -6.0(5) . . . . ?
C33 C28 C29 Gd1 123.5(3) . . . . ?
C33 C28 C29 C25 -168.8(3) . . . . ?
C33 C28 C29 C34 2.1(6) . . . . ?
C35 C36 C37 Gd2 68.1(2) . . . . ?
C35 C36 C37 C38 0.7(4) . . . . ?
C35 C36 C37 C42 -176.3(3) . . . . ?
C36 C35 C39 Gd2 -69.4(2) . . . . ?
C36 C35 C39 C38 -1.2(4) . . . . ?
C36 C35 C39 C44 167.2(3) . . . . ?
C36 C37 C38 Gd2 65.9(2) . . . . ?
C36 C37 C38 C39 -1.4(4) . . . . ?
C36 C37 C38 C43 -175.7(3) . . . . ?
C37 C38 C39 Gd2 67.9(2) . . . . ?
C37 C38 C39 C35 1.6(4) . . . . ?
C37 C38 C39 C44 -167.0(3) . . . . ?
C39 C35 C36 Gd2 70.4(2) . . . . ?
C39 C35 C36 C37 0.4(4) . . . . ?
C39 C35 C36 C41 -173.7(3) . . . . ?
C40 C35 C36 Gd2 -113.2(3) . . . . ?
C40 C35 C36 C37 176.7(3) . . . . ?
C40 C35 C36 C41 2.6(5) . . . . ?
C40 C35 C39 Gd2 114.2(3) . . . . ?
C40 C35 C39 C38 -177.6(3) . . . . ?
C40 C35 C39 C44 -9.2(5) . . . . ?
C41 C36 C37 Gd2 -117.8(3) . . . . ?
C41 C36 C37 C38 174.7(3) . . . . ?
C41 C36 C37 C42 -2.2(5) . . . . ?
C42 C37 C38 Gd2 -117.1(3) . . . . ?
C42 C37 C38 C39 175.6(3) . . . . ?
C42 C37 C38 C43 1.3(6) . . . . ?
C43 C38 C39 Gd2 -117.8(4) . . . . ?
C43 C38 C39 C35 176.0(3) . . . . ?
C43 C38 C39 C44 7.3(6) . . . . ?
C45 C46 C47 Gd2 68.9(2) . . . . ?
C45 C46 C47 C48 0.2(4) . . . . ?
C45 C46 C47 C52 -175.9(3) . . . . ?
C46 C45 C49 Gd2 -67.5(2) . . . . ?
C46 C45 C49 C48 -1.4(4) . . . . ?
C46 C45 C49 C54 167.0(3) . . . . ?
C46 C47 C48 Gd2 68.5(2) . . . . ?
C46 C47 C48 C49 -1.0(4) . . . . ?
C46 C47 C48 C53 -175.3(3) . . . . ?
C47 C48 C49 Gd2 68.0(2) . . . . ?
C47 C48 C49 C45 1.5(4) . . . . ?
C47 C48 C49 C54 -167.2(3) . . . . ?
C49 C45 C46 Gd2 68.8(2) . . . . ?
C49 C45 C46 C47 0.8(4) . . . . ?
C49 C45 C46 C51 -173.9(3) . . . . ?
C50 C45 C46 Gd2 -118.8(3) . . . . ?
C50 C45 C46 C47 173.1(3) . . . . ?
C50 C45 C46 C51 -1.6(6) . . . . ?
C50 C45 C49 Gd2 120.3(4) . . . . ?
C50 C45 C49 C48 -173.6(3) . . . . ?
C50 C45 C49 C54 -5.2(6) . . . . ?
C51 C46 C47 Gd2 -116.5(3) . . . . ?
C51 C46 C47 C48 174.8(3) . . . . ?
C51 C46 C47 C52 -1.3(6) . . . . ?
C52 C47 C48 Gd2 -115.4(3) . . . . ?
C52 C47 C48 C49 175.1(3) . . . . ?
C52 C47 C48 C53 0.8(6) . . . . ?
C53 C48 C49 Gd2 -117.4(3) . . . . ?
C53 C48 C49 C45 176.0(3) . . . . ?
C53 C48 C49 C54 7.3(5) . . . . ?
K1 O1 C56 C55 -56.9(3) . . . . ?
K1 O1 C57 C58 48.1(4) . . . . ?
K1 O2 C58 C57 51.5(4) . . . . ?
K1 O2 C59 C60 -56.2(4) . . . . ?
K1 O3 C62 C61 -56.9(3) . . . . ?
K1 O3 C63 C64 45.9(3) . . . . ?
K1 O4 C64 C63 50.2(3) . . . . ?
K1 O4 C65 C66 -55.3(3) . . . . ?
K1 O5 C68 C67 -59.3(3) . . . . ?
K1 O5 C69 C70 50.4(3) . . . . ?
K1 O6 C70 C69 49.7(3) . . . . ?
K1 O6 C71 C72 -60.2(3) . . . . ?
K1 N5 C55 C56 -39.9(4) . . . . ?
K1 N5 C61 C62 -37.8(3) . . . . ?
K1 N5 C67 C68 -41.3(3) . . . . ?
K1 N6 C60 C59 -40.7(4) . . . . ?
K1 N6 C66 C65 -41.8(4) . . . . ?
K1 N6 C72 C71 -38.3(4) . . . . ?
O1 C57 C58 O2 -67.7(4) . . . . ?
O2 C59 C60 N6 65.1(5) . . . . ?
O3 C63 C64 O4 -64.3(4) . . . . ?
O4 C65 C66 N6 66.8(4) . . . . ?
O5 C69 C70 O6 -68.2(4) . . . . ?
O6 C71 C72 N6 68.1(4) . . . . ?
N5 C55 C56 O1 64.6(4) . . . . ?
N5 C61 C62 O3 63.9(4) . . . . ?
N5 C67 C68 O5 70.1(4) . . . . ?
C55 N5 C61 C62 -158.8(3) . . . . ?
C55 N5 C67 C68 78.6(4) . . . . ?
C56 O1 C57 C58 -175.6(3) . . . . ?
C57 O1 C56 C55 169.2(3) . . . . ?
C58 O2 C59 C60 171.0(3) . . . . ?
C59 O2 C58 C57 -173.4(3) . . . . ?
C60 N6 C66 C65 77.6(4) . . . . ?
C60 N6 C72 C71 -158.1(3) . . . . ?
C61 N5 C55 C56 80.5(4) . . . . ?
C61 N5 C67 C68 -160.0(3) . . . . ?
C62 O3 C63 C64 -176.6(3) . . . . ?
C63 O3 C62 C61 166.3(3) . . . . ?
C64 O4 C65 C66 172.1(3) . . . . ?
C65 O4 C64 C63 -176.1(3) . . . . ?
C66 N6 C60 C59 -159.5(4) . . . . ?
C66 N6 C72 C71 80.1(4) . . . . ?
C67 N5 C55 C56 -157.9(3) . . . . ?
C67 N5 C61 C62 79.6(4) . . . . ?
C68 O5 C69 C70 -179.7(3) . . . . ?
C69 O5 C68 C67 171.4(3) . . . . ?
C70 O6 C71 C72 171.0(3) . . . . ?
C71 O6 C70 C69 178.7(3) . . . . ?
C72 N6 C60 C59 78.7(4) . . . . ?
C72 N6 C66 C65 -160.4(3) . . . . ?
O7 C77 C78 C79 -28.1(10) . . . . ?
O8 C73 C74 C75 3(3) . . . . ?
C73 O8 C76 C75 -14(5) . . . . ?
C73 C74 C75 C76 -10(3) . . . . ?
C74 C75 C76 O8 16(5) . . . . ?
C76 O8 C73 C74 4(3) . . . . ?
C77 O7 C80 C79 -42.5(10) . . . . ?
C77 C78 C79 C80 2.4(10) . . . . ?
C78 C79 C80 O7 22.6(10) . . . . ?
C80 O7 C77 C78 43.4(10) . . . . ?
O9 C81 C82 C83 30.6 . . . . ?
C81 O9 C84 C83 -12.0 . . . . ?
C81 C82 C83 C84 -36.4 . . . . ?
C82 C83 C84 O9 30.6 . . . . ?
C84 O9 C81 C82 -12.0 . . . . ?
O10 C85 C86 C87 13.9(16) . . . . ?
C85 O10 C88 C87 7.7(19) . . . . ?
C85 C86 C87 C88 -12(2) . . . . ?
C86 C87 C88 O10 2(2) . . . . ?
C88 O10 C85 C86 -13.7(15) . . . . ?
O11 C89 C90 C91 30.6 . . . . ?
C89 O11 C92 C91 -11.9 . . . . ?
C89 C90 C91 C92 -36.4 . . . . ?
C90 C91 C92 O11 30.5 . . . . ?
C92 O11 C89 C90 -12.0 . . . . ?
O12 C93 C94 C95 30.6 . . . . ?
C93 O12 C96 C95 -12.0 . . . . ?
C93 C94 C95 C96 -36.4 . . . . ?
C94 C95 C96 O12 30.6 . . . . ?
C96 O12 C93 C94 -12.0 . . . . ?

loop_
_smtbx_masks_void_nr
_smtbx_masks_void_average_x
_smtbx_masks_void_average_y
_smtbx_masks_void_average_z
_smtbx_masks_void_volume
_smtbx_masks_void_count_electrons
_smtbx_masks_void_content
1 0.000 0.000 0.500 113.8 13.5 ?
2 0.020 0.359 0.194 24.4 0.6 ?
3 -0.020 0.641 0.806 24.4 0.6 ?
